data_7130702
loop_
_publ_author_name
'Hoffman, Gabriela'
'Bacanu, George Razvan'
'Marsden, Elizabeth S.'
'Walkey, Mark C.'
'Sabba, Mohamed'
'Bloodworth, Sally'
'Tizzard, Graham J.'
'Levitt, Malcolm H.'
'Whitby, Richard J.'

_publ_section_title
;
 Synthesis and 83Kr NMR Spectroscopy of Kr@C60
;
_journal_name_full 'Chemical Communications'
_journal_paper_doi 10.1039/D2CC03398D
_journal_year 2022
_chemical_formula_moiety 'Kr, C60, C36 H44 N4 Ni, 2(C6 H6)'
_chemical_formula_sum 'C108 H56 Kr N4 Ni'
_chemical_formula_weight 1552.07
_space_group_crystal_system triclinic
_space_group_IT_number 2
_space_group_name_Hall '-P 1'
_space_group_name_H-M_alt 'P -1'
_atom_sites_solution_hydrogens geom
_atom_sites_solution_primary dual
_audit_creation_date 2020-12-14
_audit_creation_method
;
Olex2 1.3
(compiled 2020.11.12 svn.r5f609507 for OlexSys, GUI svn.r6226)
;
_audit_update_record
;
2022-01-13 deposited with the CCDC.	2022-09-12 downloaded from the CCDC.
;
_cell_angle_alpha 87.620(2)
_cell_angle_beta 75.874(2)
_cell_angle_gamma 75.664(2)
_cell_formula_units_Z 2
_cell_length_a 14.1170(3)
_cell_length_b 14.3635(4)
_cell_length_c 17.2002(4)
_cell_measurement_reflns_used 27963
_cell_measurement_temperature 100(2)
_cell_measurement_theta_max 32.1930
_cell_measurement_theta_min 1.9100
_cell_volume 3276.23(14)
_computing_cell_refinement 'CrysAlisPro 1.171.41.89a (Rigaku OD, 2020)'
_computing_data_collection 'CrysAlisPro 1.171.41.89a (Rigaku OD, 2020)'
_computing_data_reduction 'CrysAlisPro 1.171.41.89a (Rigaku OD, 2020)'
_computing_molecular_graphics 'Olex2 1.3 (Dolomanov et al., 2009)'
_computing_publication_material 'Olex2 1.3 (Dolomanov et al., 2009)'
_computing_structure_refinement 'SHELXL 2018/3 (Sheldrick, 2015)'
_computing_structure_solution 'SHELXT 2018/2 (Sheldrick, 2018)'
_diffrn_ambient_temperature 100(2)
_diffrn_detector 'hybrid pixel detector'
_diffrn_detector_area_resol_mean 10
_diffrn_detector_dtime 0.000
_diffrn_detector_type 'Rigaku, HyPix 6000'
_diffrn_measured_fraction_theta_full 1.000
_diffrn_measured_fraction_theta_max 0.838
_diffrn_measurement_details
;
List of Runs (angles in degrees, time in seconds):

  # Type    Start    End  Width  t~exp~   \w     \q     \k     \f   Frames
#--------------------------------------------------------------------------
  1  \w    -97.00  22.00   0.50    6.00    --   -8.10 -38.00 -30.00  238
  2  \w    -97.00  21.00   0.50    6.00    --   -8.10 -57.00 120.00  236
  3  \w    -97.00  22.00   0.50    6.00    --   -8.10 -60.00-120.00  238
  4  \w    -84.00  53.00   0.50    6.00    --    5.00 -19.00  90.00  274
  5  \w    -38.00  74.00   0.50    6.00    --   -8.10  60.00 -30.00  224
  6  \w    -38.00  81.00   0.50    6.00    --   -8.10  38.00 -90.00  238
;
_diffrn_measurement_device 'four-circle diffractometer'
_diffrn_measurement_device_details 'Rigaku, AFC12 \k goniometer'
_diffrn_measurement_device_type
'Rigaku FRE+ equipped with VHF Varimax confocal mirrors and an AFC12 goniometer and HyPix 6000 detector'
_diffrn_measurement_method 'profile data from \w-scans'
_diffrn_measurement_specimen_support 'MiTeGen MicroLoop'
_diffrn_orient_matrix_type 'CrysAlisPro convention (1999,Acta A55,543-557)'
_diffrn_orient_matrix_UB_11 0.0018094000
_diffrn_orient_matrix_UB_12 -0.0450618000
_diffrn_orient_matrix_UB_13 -0.0164478000
_diffrn_orient_matrix_UB_21 -0.0203892000
_diffrn_orient_matrix_UB_22 0.0237507000
_diffrn_orient_matrix_UB_23 -0.0314116000
_diffrn_orient_matrix_UB_31 0.0493651000
_diffrn_orient_matrix_UB_32 -0.0020641000
_diffrn_orient_matrix_UB_33 -0.0234903000
_diffrn_radiation_collimation 0.2
_diffrn_radiation_monochromator 'Confocal mirrors, VHF Varimax'
_diffrn_radiation_probe x-ray
_diffrn_radiation_type 'Mo K\a'
_diffrn_radiation_wavelength 0.71075
_diffrn_radiation_xray_symbol K-L~3~
_diffrn_reflns_av_R_equivalents 0.0465
_diffrn_reflns_av_unetI/netI 0.0545
_diffrn_reflns_Laue_measured_fraction_full 1.000
_diffrn_reflns_Laue_measured_fraction_max 0.838
_diffrn_reflns_limit_h_max 21
_diffrn_reflns_limit_h_min -20
_diffrn_reflns_limit_k_max 21
_diffrn_reflns_limit_k_min -21
_diffrn_reflns_limit_l_max 25
_diffrn_reflns_limit_l_min -25
_diffrn_reflns_number 88173
_diffrn_reflns_point_group_measured_fraction_full 1.000
_diffrn_reflns_point_group_measured_fraction_max 0.838
_diffrn_reflns_theta_full 25.242
_diffrn_reflns_theta_max 32.654
_diffrn_reflns_theta_min 1.843
_diffrn_source 'Rotating Anode'
_diffrn_source_current 55.0
_diffrn_source_power 2.475
_diffrn_source_target Mo
_diffrn_source_type 'Rigaku FRE+'
_diffrn_source_voltage 45.0
_exptl_absorpt_coefficient_mu 1.033
_exptl_absorpt_correction_T_max 1.00000
_exptl_absorpt_correction_T_min 0.70448
_exptl_absorpt_correction_type multi-scan
_exptl_absorpt_process_details
;
CrysAlisPro 1.171.41.89a (Rigaku Oxford Diffraction, 2020)
Empirical absorption correction using spherical harmonics,
implemented in SCALE3 ABSPACK scaling algorithm.
;
_exptl_crystal_colour 'dark red'
_exptl_crystal_colour_modifier dark
_exptl_crystal_colour_primary red
_exptl_crystal_density_diffrn 1.573
_exptl_crystal_description plate
_exptl_crystal_F_000 1592
_exptl_crystal_recrystallization_method 'The material was as supplied'
_exptl_crystal_size_max 0.25
_exptl_crystal_size_mid 0.15
_exptl_crystal_size_min 0.03
_refine_diff_density_max 0.728
_refine_diff_density_min -0.940
_refine_diff_density_rms 0.083
_refine_ls_extinction_method none
_refine_ls_goodness_of_fit_ref 1.031
_refine_ls_hydrogen_treatment constr
_refine_ls_matrix_type full
_refine_ls_number_parameters 1035
_refine_ls_number_reflns 20140
_refine_ls_number_restraints 0
_refine_ls_restrained_S_all 1.031
_refine_ls_R_factor_all 0.0765
_refine_ls_R_factor_gt 0.0517
_refine_ls_shift/su_max 0.001
_refine_ls_shift/su_mean 0.000
_refine_ls_structure_factor_coef Fsqd
_refine_ls_weighting_details 'w=1/[\s^2^(Fo^2^)+(0.0348P)^2^+3.9486P] where P=(Fo^2^+2Fc^2^)/3'
_refine_ls_weighting_scheme calc
_refine_ls_wR_factor_gt 0.0943
_refine_ls_wR_factor_ref 0.1013
_reflns_Friedel_coverage 0.000
_reflns_number_gt 15700
_reflns_number_total 20140
_reflns_threshold_expression 'I > 2\s(I)'
_cod_data_source_file d2cc03398d2.cif
_cod_data_source_block Kr@C60
_cod_database_code 7130702
_shelx_shelxl_version_number 2018/3
_chemical_oxdiff_formula 'C108 H106 Kr N4 Ni '
_chemical_oxdiff_usercomment GS/610?Kr@60
_shelx_space_group_comment
;
The symmetry employed for this shelxl refinement is uniquely defined
by the following loop, which should always be used as a source of
symmetry information in preference to the above space-group names.
They are only intended as comments.
;
_shelx_estimated_absorpt_t_max 0.970
_shelx_estimated_absorpt_t_min 0.782
_reflns_odcompleteness_completeness 99.73
_reflns_odcompleteness_iscentric 1
_reflns_odcompleteness_theta 28.64
_olex2_refinement_description
;
1. Fixed Uiso
 At 1.2 times of:
  All C(H) groups, All C(H,H) groups
 At 1.5 times of:
  All C(H,H,H) groups
2.a Secondary CH2 refined with riding coordinates:
 C121(H12A,H12B), C123(H12F,H12G), C125(H12K,H12L), C127(H12P,H12Q), C129(H12U,
 H12V), C131(H13D,H13E), C133(H13I,H13J), C135(H13N,H13O)
2.b Aromatic/amide H refined with riding coordinates:
 C102(H102), C107(H107), C112(H112), C117(H117), C201(H201), C202(H202),
 C203(H203), C204(H204), C205(H205), C206(H206), C301(H301), C302(H302),
 C303(H303), C304(H304), C305(H305), C306(H306)
2.c Idealised Me refined as rotating group:
 C122(H12C,H12D,H12E), C124(H12H,H12I,H12J), C126(H12M,H12N,H12O), C128(H12R,
 H12S,H12T), C130(H13A,H13B,H13C), C132(H13F,H13G,H13H), C134(H13K,H13L,H13M),
 C136(H13P,H13Q,H13R)
;
_olex2_date_sample_data_collection 2020-12-11
_olex2_date_sample_submission 2020-12-10
_olex2_diffrn_ambient_temperature_device 'Oxford Cryosystems'
_olex2_exptl_crystal_mounting_method 'The crystal was mounted on a MITIGEN holder in perfluoroether oil'
_olex2_submission_original_sample_id GS/610/Kr@60
_olex2_submission_special_instructions 'No special instructions were received'
_oxdiff_exptl_absorpt_empirical_details
;
Empirical correction (ABSPACK) includes:
- Absorption correction using spherical harmonics
- Frame scaling
- Detector area scaling
;
_oxdiff_exptl_absorpt_empirical_full_max 1.929
_oxdiff_exptl_absorpt_empirical_full_min 0.648

loop_
_space_group_symop_operation_xyz
'x, y, z'
'-x, -y, -z'

loop_
_atom_site_label
_atom_site_type_symbol
_atom_site_fract_x
_atom_site_fract_y
_atom_site_fract_z
_atom_site_U_iso_or_equiv
_atom_site_adp_type
_atom_site_occupancy
_atom_site_site_symmetry_order
_atom_site_calc_flag
_atom_site_refinement_flags_posn
_atom_site_refinement_flags_adp
_atom_site_refinement_flags_occupancy
_atom_site_disorder_assembly
_atom_site_disorder_group
Kr1 Kr 0.23626(2) 0.20222(2) 0.36134(2) 0.01316(5) Uani 1 1 d . . . . .
C1 C 0.43205(18) -0.00276(16) 0.37241(15) 0.0251(5) Uani 1 1 d . . . . .
C2 C 0.27448(17) 0.34637(16) 0.18972(12) 0.0194(4) Uani 1 1 d . . . . .
C3 C 0.33790(17) 0.37015(16) 0.23186(13) 0.0192(4) Uani 1 1 d . . . . .
C4 C 0.29858(17) 0.25118(17) 0.15413(12) 0.0194(4) Uani 1 1 d . . . . .
C5 C 0.16628(17) 0.37622(16) 0.22048(14) 0.0220(5) Uani 1 1 d . . . . .
C6 C 0.42832(16) 0.29970(17) 0.23958(13) 0.0186(4) Uani 1 1 d . . . . .
C7 C 0.29623(18) 0.42501(15) 0.30608(14) 0.0217(5) Uani 1 1 d . . . . .
C8 C 0.20560(17) 0.22201(17) 0.16301(12) 0.0199(4) Uani 1 1 d . . . . .
C9 C 0.38508(17) 0.18378(17) 0.16174(12) 0.0187(4) Uani 1 1 d . . . . .
C10 C 0.12364(17) 0.29973(17) 0.20383(13) 0.0216(5) Uani 1 1 d . . . . .
C11 C 0.12592(18) 0.42908(15) 0.29169(15) 0.0244(5) Uani 1 1 d . . . . .
C12 C 0.45122(16) 0.20852(17) 0.20561(12) 0.0186(4) Uani 1 1 d . . . . .
C13 C 0.44207(16) 0.31092(16) 0.31920(13) 0.0191(4) Uani 1 1 d . . . . .
C14 C 0.19165(19) 0.45430(15) 0.33594(15) 0.0245(5) Uani 1 1 d . . . . .
C15 C 0.36018(17) 0.38848(16) 0.36046(14) 0.0203(4) Uani 1 1 d . . . . .
C16 C 0.20230(17) 0.12727(16) 0.17871(12) 0.0190(4) Uani 1 1 d . . . . .
C17 C 0.38172(17) 0.08484(16) 0.17879(12) 0.0195(4) Uani 1 1 d . . . . .
C18 C 0.04168(17) 0.27906(18) 0.25906(15) 0.0240(5) Uani 1 1 d . . . . .
C19 C 0.04075(17) 0.40703(17) 0.34970(16) 0.0273(5) Uani 1 1 d . . . . .
C20 C 0.48901(15) 0.12515(16) 0.24934(13) 0.0199(4) Uani 1 1 d . . . . .
C21 C 0.47779(16) 0.23103(17) 0.36131(14) 0.0209(5) Uani 1 1 d . . . . .
C22 C 0.14803(19) 0.44753(16) 0.42058(15) 0.0265(5) Uani 1 1 d . . . . .
C23 C 0.31766(19) 0.38234(17) 0.44191(14) 0.0231(5) Uani 1 1 d . . . . .
C24 C 0.29215(17) 0.05710(16) 0.18674(12) 0.0188(4) Uani 1 1 d . . . . .
C25 C 0.11700(17) 0.10548(17) 0.23656(13) 0.0197(4) Uani 1 1 d . . . . .
C26 C 0.44622(16) 0.04834(16) 0.23279(14) 0.0214(5) Uani 1 1 d . . . . .
C27 C -0.00053(16) 0.33359(18) 0.33347(16) 0.0257(5) Uani 1 1 d . . . . .
C28 C 0.03869(17) 0.17993(17) 0.27592(14) 0.0222(5) Uani 1 1 d . . . . .
C29 C 0.05446(18) 0.41848(17) 0.42894(16) 0.0286(5) Uani 1 1 d . . . . .
C30 C 0.50224(16) 0.13596(17) 0.32580(14) 0.0218(5) Uani 1 1 d . . . . .
C31 C 0.43392(18) 0.22450(18) 0.44653(14) 0.0234(5) Uani 1 1 d . . . . .
C32 C 0.2095(2) 0.41280(17) 0.47254(14) 0.0265(5) Uani 1 1 d . . . . .
C33 C 0.35551(19) 0.29849(18) 0.48543(13) 0.0248(5) Uani 1 1 d . . . . .
C34 C 0.26312(18) -0.00823(15) 0.24950(13) 0.0204(4) Uani 1 1 d . . . . .
C35 C 0.15449(18) 0.02198(16) 0.28047(13) 0.0207(5) Uani 1 1 d . . . . .
C36 C 0.41796(17) -0.01404(15) 0.29288(14) 0.0225(5) Uani 1 1 d . . . . .
C37 C -0.02944(16) 0.26887(18) 0.39641(16) 0.0267(5) Uani 1 1 d . . . . .
C38 C -0.00554(16) 0.17338(18) 0.36119(15) 0.0232(5) Uani 1 1 d . . . . .
C39 C 0.02594(18) 0.35649(19) 0.48947(16) 0.0303(6) Uani 1 1 d . . . . .
C40 C 0.47308(17) 0.07062(17) 0.38853(15) 0.0238(5) Uani 1 1 d . . . . .
C41 C 0.43092(19) 0.12561(18) 0.46329(14) 0.0257(5) Uani 1 1 d . . . . .
C42 C 0.1799(2) 0.34755(19) 0.53546(13) 0.0284(5) Uani 1 1 d . . . . .
C43 C 0.2698(2) 0.27715(19) 0.54362(13) 0.0279(5) Uani 1 1 d . . . . .
C44 C 0.32474(18) -0.04295(15) 0.30121(14) 0.0221(5) Uani 1 1 d . . . . .
C45 C 0.11225(18) 0.01594(16) 0.36197(14) 0.0215(5) Uani 1 1 d . . . . .
C46 C -0.01665(17) 0.27969(19) 0.47279(15) 0.0283(5) Uani 1 1 d . . . . .
C47 C 0.03040(18) 0.09352(18) 0.40300(14) 0.0240(5) Uani 1 1 d . . . . .
C48 C 0.0898(2) 0.3206(2) 0.54387(14) 0.0307(6) Uani 1 1 d . . . . .
C49 C 0.3495(2) 0.10459(19) 0.51876(14) 0.0272(5) Uani 1 1 d . . . . .
C50 C 0.2671(2) 0.1823(2) 0.55982(13) 0.0285(5) Uani 1 1 d . . . . .
C51 C 0.28054(19) -0.04922(15) 0.38638(15) 0.0244(5) Uani 1 1 d . . . . .
C52 C 0.17672(19) -0.02056(16) 0.41594(14) 0.0240(5) Uani 1 1 d . . . . .
C53 C 0.3470(2) -0.02468(16) 0.43026(15) 0.0266(5) Uani 1 1 d . . . . .
C54 C 0.02113(19) 0.1964(2) 0.51651(14) 0.0292(6) Uani 1 1 d . . . . .
C55 C 0.04422(19) 0.10482(19) 0.48284(14) 0.0264(5) Uani 1 1 d . . . . .
C56 C 0.0870(2) 0.2215(2) 0.56054(13) 0.0295(6) Uani 1 1 d . . . . .
C57 C 0.3064(2) 0.02800(18) 0.50191(14) 0.0277(5) Uani 1 1 d . . . . .
C58 C 0.1735(2) 0.1536(2) 0.56834(13) 0.0295(6) Uani 1 1 d . . . . .
C59 C 0.1348(2) 0.03420(18) 0.49064(14) 0.0264(5) Uani 1 1 d . . . . .
C60 C 0.1981(2) 0.05846(19) 0.53259(13) 0.0288(6) Uani 1 1 d . . . . .
Ni11 Ni 0.53446(2) 0.41371(2) 0.11258(2) 0.00781(5) Uani 1 1 d . . . . .
N101 N 0.65152(12) 0.30528(11) 0.10048(9) 0.0101(3) Uani 1 1 d . . . . .
N102 N 0.58363(12) 0.47480(11) 0.18834(9) 0.0100(3) Uani 1 1 d . . . . .
N103 N 0.41632(12) 0.52183(11) 0.12594(9) 0.0091(3) Uani 1 1 d . . . . .
N104 N 0.48435(12) 0.35155(11) 0.03779(9) 0.0091(3) Uani 1 1 d . . . . .
C101 C 0.73659(14) 0.29797(14) 0.12850(11) 0.0109(4) Uani 1 1 d . . . . .
C102 C 0.75043(15) 0.36652(14) 0.17527(11) 0.0124(4) Uani 1 1 d . . . . .
H102 H 0.814348 0.357155 0.187209 0.015 Uiso 1 1 calc R U . . .
C103 C 0.67736(15) 0.44784(14) 0.20581(11) 0.0118(4) Uani 1 1 d . . . . .
C104 C 0.68551(15) 0.51199(14) 0.26490(12) 0.0133(4) Uani 1 1 d . . . . .
C105 C 0.59430(15) 0.57674(14) 0.28634(11) 0.0128(4) Uani 1 1 d . . . . .
C106 C 0.53316(15) 0.55433(14) 0.23696(11) 0.0119(4) Uani 1 1 d . . . . .
C107 C 0.43885(15) 0.61009(14) 0.23538(11) 0.0126(4) Uani 1 1 d . . . . .
H107 H 0.408819 0.660987 0.273886 0.015 Uiso 1 1 calc R U . . .
C108 C 0.38574(14) 0.59646(13) 0.18149(11) 0.0108(4) Uani 1 1 d . . . . .
C109 C 0.29148(14) 0.66056(14) 0.17414(12) 0.0119(4) Uani 1 1 d . . . . .
C110 C 0.26491(14) 0.62496(13) 0.11302(12) 0.0112(4) Uani 1 1 d . . . . .
C111 C 0.34241(14) 0.53873(13) 0.08402(11) 0.0096(3) Uani 1 1 d . . . . .
C112 C 0.33833(14) 0.47900(14) 0.02542(11) 0.0106(4) Uani 1 1 d . . . . .
H112 H 0.288144 0.500757 -0.003771 0.013 Uiso 1 1 calc R U . . .
C113 C 0.40256(14) 0.38928(14) 0.00622(11) 0.0098(3) Uani 1 1 d . . . . .
C114 C 0.38815(14) 0.32129(14) -0.04658(11) 0.0106(4) Uani 1 1 d . . . . .
C115 C 0.46219(14) 0.23982(14) -0.04659(11) 0.0112(4) Uani 1 1 d . . . . .
C116 C 0.52158(14) 0.25964(14) 0.00534(11) 0.0099(3) Uani 1 1 d . . . . .
C117 C 0.60600(14) 0.19551(14) 0.01947(11) 0.0116(4) Uani 1 1 d . . . . .
H117 H 0.622269 0.132006 -0.001875 0.014 Uiso 1 1 calc R U . . .
C118 C 0.66806(14) 0.21784(14) 0.06256(11) 0.0106(4) Uani 1 1 d . . . . .
C119 C 0.76315(14) 0.15458(14) 0.06851(11) 0.0121(4) Uani 1 1 d . . . . .
C120 C 0.80732(15) 0.20562(14) 0.10722(12) 0.0126(4) Uani 1 1 d . . . . .
C121 C 0.77738(16) 0.50529(16) 0.29591(13) 0.0175(4) Uani 1 1 d . . . . .
H12A H 0.808949 0.436765 0.302759 0.021 Uiso 1 1 calc R U . . .
H12B H 0.756723 0.537504 0.349300 0.021 Uiso 1 1 calc R U . . .
C122 C 0.85520(18) 0.5508(2) 0.24075(17) 0.0304(6) Uani 1 1 d . . . . .
H12C H 0.878598 0.517135 0.188565 0.046 Uiso 1 1 calc R U . . .
H12D H 0.912489 0.545731 0.264715 0.046 Uiso 1 1 calc R U . . .
H12E H 0.824501 0.618632 0.233546 0.046 Uiso 1 1 calc R U . . .
C123 C 0.56097(16) 0.65598(15) 0.34794(12) 0.0170(4) Uani 1 1 d . . . . .
H12F H 0.597263 0.636779 0.390826 0.020 Uiso 1 1 calc R U . . .
H12G H 0.488174 0.664292 0.372461 0.020 Uiso 1 1 calc R U . . .
C124 C 0.5786(2) 0.75203(16) 0.31555(14) 0.0265(5) Uani 1 1 d . . . . .
H12H H 0.541461 0.772697 0.274030 0.040 Uiso 1 1 calc R U . . .
H12I H 0.650695 0.745164 0.292462 0.040 Uiso 1 1 calc R U . . .
H12J H 0.554876 0.800104 0.359275 0.040 Uiso 1 1 calc R U . . .
C125 C 0.23567(16) 0.74785(15) 0.22607(13) 0.0168(4) Uani 1 1 d . . . . .
H12K H 0.203411 0.798064 0.193028 0.020 Uiso 1 1 calc R U . . .
H12L H 0.284549 0.773216 0.246181 0.020 Uiso 1 1 calc R U . . .
C126 C 0.15507(19) 0.72825(18) 0.29741(14) 0.0262(5) Uani 1 1 d . . . . .
H12M H 0.104426 0.706194 0.277997 0.039 Uiso 1 1 calc R U . . .
H12N H 0.122692 0.787419 0.329570 0.039 Uiso 1 1 calc R U . . .
H12O H 0.186315 0.678562 0.330477 0.039 Uiso 1 1 calc R U . . .
C127 C 0.17232(15) 0.66142(14) 0.08201(12) 0.0138(4) Uani 1 1 d . . . . .
H12P H 0.191348 0.656246 0.022726 0.017 Uiso 1 1 calc R U . . .
H12Q H 0.144001 0.730258 0.097137 0.017 Uiso 1 1 calc R U . . .
C128 C 0.09092(16) 0.60632(16) 0.11435(13) 0.0182(4) Uani 1 1 d . . . . .
H12R H 0.032239 0.633330 0.092409 0.027 Uiso 1 1 calc R U . . .
H12S H 0.070785 0.612081 0.172990 0.027 Uiso 1 1 calc R U . . .
H12T H 0.117784 0.538381 0.098282 0.027 Uiso 1 1 calc R U . . .
C129 C 0.30348(15) 0.33900(15) -0.08790(12) 0.0139(4) Uani 1 1 d . . . . .
H12U H 0.322383 0.292979 -0.133628 0.017 Uiso 1 1 calc R U . . .
H12V H 0.294125 0.404596 -0.109781 0.017 Uiso 1 1 calc R U . . .
C130 C 0.20313(16) 0.32899(16) -0.03309(13) 0.0183(4) Uani 1 1 d . . . . .
H13A H 0.151257 0.341662 -0.063684 0.027 Uiso 1 1 calc R U . . .
H13B H 0.182971 0.375286 0.011776 0.027 Uiso 1 1 calc R U . . .
H13C H 0.211067 0.263644 -0.012361 0.027 Uiso 1 1 calc R U . . .
C131 C 0.47903(15) 0.14683(14) -0.09020(12) 0.0138(4) Uani 1 1 d . . . . .
H13D H 0.549377 0.109738 -0.094635 0.017 Uiso 1 1 calc R U . . .
H13E H 0.470277 0.160754 -0.145218 0.017 Uiso 1 1 calc R U . . .
C132 C 0.4081(2) 0.08545(18) -0.04946(16) 0.0303(6) Uani 1 1 d . . . . .
H13F H 0.423714 0.025320 -0.080181 0.045 Uiso 1 1 calc R U . . .
H13G H 0.338321 0.120494 -0.046957 0.045 Uiso 1 1 calc R U . . .
H13H H 0.416464 0.071002 0.005001 0.045 Uiso 1 1 calc R U . . .
C133 C 0.80416(15) 0.05420(14) 0.03446(13) 0.0158(4) Uani 1 1 d . . . . .
H13I H 0.747884 0.022708 0.040563 0.019 Uiso 1 1 calc R U . . .
H13J H 0.851016 0.017348 0.065584 0.019 Uiso 1 1 calc R U . . .
C134 C 0.85968(18) 0.05059(17) -0.05417(14) 0.0246(5) Uani 1 1 d . . . . .
H13K H 0.813766 0.086928 -0.085409 0.037 Uiso 1 1 calc R U . . .
H13L H 0.883369 -0.016385 -0.073449 0.037 Uiso 1 1 calc R U . . .
H13M H 0.917449 0.078936 -0.060383 0.037 Uiso 1 1 calc R U . . .
C135 C 0.91024(15) 0.17742(15) 0.12339(12) 0.0156(4) Uani 1 1 d . . . . .
H13N H 0.933761 0.106456 0.121482 0.019 Uiso 1 1 calc R U . . .
H13O H 0.906139 0.199806 0.178049 0.019 Uiso 1 1 calc R U . . .
C136 C 0.98702(16) 0.21953(17) 0.06287(14) 0.0216(5) Uani 1 1 d . . . . .
H13P H 0.991735 0.197258 0.008654 0.032 Uiso 1 1 calc R U . . .
H13Q H 1.053083 0.198407 0.075374 0.032 Uiso 1 1 calc R U . . .
H13R H 0.965366 0.289861 0.065873 0.032 Uiso 1 1 calc R U . . .
C201 C -0.26538(17) 0.22384(18) 0.45335(16) 0.0272(5) Uani 1 1 d . . . . .
H201 H -0.230533 0.158149 0.443903 0.033 Uiso 1 1 calc R U . . .
C202 C -0.26278(17) 0.27186(17) 0.52053(15) 0.0241(5) Uani 1 1 d . . . . .
H202 H -0.226733 0.238869 0.557543 0.029 Uiso 1 1 calc R U . . .
C203 C -0.31248(18) 0.36778(17) 0.53401(15) 0.0247(5) Uani 1 1 d . . . . .
H203 H -0.309286 0.401098 0.579503 0.030 Uiso 1 1 calc R U . . .
C204 C -0.36699(19) 0.41514(17) 0.48085(17) 0.0293(5) Uani 1 1 d . . . . .
H204 H -0.401633 0.480906 0.490119 0.035 Uiso 1 1 calc R U . . .
C205 C -0.3709(2) 0.36674(19) 0.41448(16) 0.0303(6) Uani 1 1 d . . . . .
H205 H -0.409467 0.398830 0.378726 0.036 Uiso 1 1 calc R U . . .
C206 C -0.31877(19) 0.27154(19) 0.39997(16) 0.0289(5) Uani 1 1 d . . . . .
H206 H -0.319664 0.238955 0.353311 0.035 Uiso 1 1 calc R U . . .
C301 C 0.06254(18) 0.0792(2) 0.76265(16) 0.0309(6) Uani 1 1 d . . . . .
H301 H -0.005740 0.085213 0.761790 0.037 Uiso 1 1 calc R U . . .
C302 C 0.13498(19) -0.00170(18) 0.73033(14) 0.0257(5) Uani 1 1 d . . . . .
H302 H 0.116714 -0.051571 0.707230 0.031 Uiso 1 1 calc R U . . .
C303 C 0.23390(19) -0.01036(18) 0.73148(16) 0.0288(5) Uani 1 1 d . . . . .
H303 H 0.283772 -0.066308 0.709155 0.035 Uiso 1 1 calc R U . . .
C304 C 0.26105(19) 0.06160(19) 0.76481(16) 0.0304(6) Uani 1 1 d . . . . .
H304 H 0.329454 0.055482 0.765343 0.037 Uiso 1 1 calc R U . . .
C305 C 0.1883(2) 0.14274(19) 0.79747(16) 0.0327(6) Uani 1 1 d . . . . .
H305 H 0.206574 0.192469 0.820760 0.039 Uiso 1 1 calc R U . . .
C306 C 0.0889(2) 0.1516(2) 0.79626(17) 0.0351(6) Uani 1 1 d . . . . .
H306 H 0.038882 0.207406 0.818573 0.042 Uiso 1 1 calc R U . . .

loop_
_atom_site_aniso_label
_atom_site_aniso_U_11
_atom_site_aniso_U_22
_atom_site_aniso_U_33
_atom_site_aniso_U_23
_atom_site_aniso_U_13
_atom_site_aniso_U_12
Kr1 0.01412(9) 0.01374(9) 0.01187(9) 0.00047(7) -0.00283(7) -0.00425(7)
C1 0.0227(11) 0.0159(10) 0.0362(13) 0.0053(9) -0.0165(10) 0.0048(9)
C2 0.0266(12) 0.0201(11) 0.0143(9) 0.0108(8) -0.0072(9) -0.0105(9)
C3 0.0246(11) 0.0169(10) 0.0181(10) 0.0077(8) -0.0028(9) -0.0122(9)
C4 0.0266(12) 0.0264(11) 0.0075(8) 0.0053(8) -0.0044(8) -0.0111(9)
C5 0.0250(12) 0.0163(10) 0.0269(11) 0.0128(9) -0.0138(10) -0.0037(9)
C6 0.0151(10) 0.0266(11) 0.0166(10) 0.0040(8) 0.0002(8) -0.0140(9)
C7 0.0292(12) 0.0111(10) 0.0280(11) 0.0048(8) -0.0069(10) -0.0115(9)
C8 0.0256(11) 0.0282(12) 0.0115(9) 0.0058(8) -0.0116(8) -0.0107(9)
C9 0.0193(11) 0.0270(11) 0.0082(9) -0.0022(8) 0.0037(8) -0.0094(9)
C10 0.0238(11) 0.0246(11) 0.0219(11) 0.0109(9) -0.0168(9) -0.0065(9)
C11 0.0242(12) 0.0092(9) 0.0381(13) 0.0063(9) -0.0109(10) 0.0011(8)
C12 0.0123(10) 0.0279(12) 0.0141(9) -0.0015(8) 0.0032(8) -0.0082(8)
C13 0.0158(10) 0.0238(11) 0.0231(11) 0.0019(9) -0.0051(9) -0.0143(9)
C14 0.0303(13) 0.0082(9) 0.0335(13) 0.0013(9) -0.0078(10) -0.0021(9)
C15 0.0254(12) 0.0174(10) 0.0245(11) -0.0002(9) -0.0066(9) -0.0161(9)
C16 0.0262(12) 0.0255(11) 0.0110(9) -0.0009(8) -0.0096(8) -0.0116(9)
C17 0.0208(11) 0.0206(11) 0.0132(9) -0.0088(8) 0.0013(8) -0.0016(8)
C18 0.0156(10) 0.0292(12) 0.0313(12) 0.0066(10) -0.0174(9) -0.0024(9)
C19 0.0164(11) 0.0175(11) 0.0418(14) -0.0016(10) -0.0061(10) 0.0072(9)
C20 0.0076(9) 0.0242(11) 0.0232(11) -0.0037(9) 0.0022(8) -0.0001(8)
C21 0.0126(10) 0.0296(12) 0.0254(11) 0.0008(9) -0.0088(9) -0.0101(9)
C22 0.0284(12) 0.0110(10) 0.0341(13) -0.0094(9) 0.0015(10) -0.0013(9)
C23 0.0326(13) 0.0202(11) 0.0221(11) -0.0071(9) -0.0068(10) -0.0154(10)
C24 0.0259(11) 0.0187(10) 0.0117(9) -0.0072(8) -0.0033(8) -0.0057(9)
C25 0.0230(11) 0.0251(11) 0.0197(10) 0.0011(9) -0.0130(9) -0.0140(9)
C26 0.0142(10) 0.0201(11) 0.0237(11) -0.0092(9) 0.0002(9) 0.0043(8)
C27 0.0099(10) 0.0256(12) 0.0378(13) 0.0003(10) -0.0066(9) 0.0033(9)
C28 0.0165(10) 0.0294(12) 0.0278(12) 0.0053(10) -0.0129(9) -0.0119(9)
C29 0.0205(12) 0.0171(11) 0.0377(14) -0.0109(10) 0.0042(10) 0.0057(9)
C30 0.0084(9) 0.0266(12) 0.0299(12) 0.0012(9) -0.0069(9) -0.0016(8)
C31 0.0250(12) 0.0327(13) 0.0217(11) 0.0040(9) -0.0160(9) -0.0147(10)
C32 0.0375(14) 0.0189(11) 0.0226(11) -0.0126(9) 0.0007(10) -0.0116(10)
C33 0.0346(13) 0.0315(13) 0.0181(10) -0.0018(9) -0.0131(10) -0.0192(11)
C34 0.0296(12) 0.0125(10) 0.0209(10) -0.0062(8) -0.0064(9) -0.0067(9)
C35 0.0296(12) 0.0173(10) 0.0227(11) -0.0015(8) -0.0108(9) -0.0149(9)
C36 0.0211(11) 0.0110(10) 0.0306(12) -0.0049(9) -0.0063(9) 0.0057(8)
C37 0.0070(10) 0.0323(13) 0.0356(13) -0.0030(11) 0.0021(9) -0.0021(9)
C38 0.0114(10) 0.0308(13) 0.0307(12) 0.0005(10) -0.0039(9) -0.0123(9)
C39 0.0191(12) 0.0300(13) 0.0308(13) -0.0154(10) 0.0103(10) 0.0007(10)
C40 0.0160(11) 0.0255(12) 0.0315(12) 0.0055(10) -0.0159(9) 0.0010(9)
C41 0.0279(12) 0.0317(13) 0.0262(12) 0.0077(10) -0.0234(10) -0.0079(10)
C42 0.0401(15) 0.0304(13) 0.0138(10) -0.0138(9) 0.0028(10) -0.0137(11)
C43 0.0421(15) 0.0379(14) 0.0109(10) -0.0046(9) -0.0082(10) -0.0205(12)
C44 0.0295(12) 0.0069(9) 0.0287(12) -0.0038(8) -0.0079(10) -0.0010(8)
C45 0.0284(12) 0.0193(11) 0.0242(11) 0.0048(9) -0.0078(9) -0.0186(9)
C46 0.0120(10) 0.0343(14) 0.0307(13) -0.0093(11) 0.0112(9) -0.0052(9)
C47 0.0210(11) 0.0301(13) 0.0261(11) 0.0043(10) -0.0017(9) -0.0200(10)
C48 0.0329(14) 0.0371(14) 0.0161(11) -0.0144(10) 0.0099(10) -0.0106(11)
C49 0.0399(14) 0.0346(13) 0.0176(10) 0.0119(10) -0.0215(10) -0.0156(11)
C50 0.0436(15) 0.0413(15) 0.0084(9) 0.0041(9) -0.0119(10) -0.0200(12)
C51 0.0372(14) 0.0100(10) 0.0292(12) 0.0076(9) -0.0144(11) -0.0068(9)
C52 0.0367(14) 0.0167(11) 0.0250(11) 0.0094(9) -0.0095(10) -0.0179(10)
C53 0.0370(14) 0.0147(10) 0.0324(13) 0.0134(9) -0.0193(11) -0.0056(10)
C54 0.0239(12) 0.0427(15) 0.0179(11) -0.0033(10) 0.0104(9) -0.0173(11)
C55 0.0262(12) 0.0365(14) 0.0198(11) 0.0050(10) 0.0034(9) -0.0235(11)
C56 0.0331(14) 0.0433(15) 0.0102(10) -0.0052(10) 0.0098(9) -0.0200(12)
C57 0.0426(15) 0.0265(12) 0.0226(11) 0.0171(10) -0.0202(11) -0.0151(11)
C58 0.0459(16) 0.0406(15) 0.0071(9) 0.0054(9) -0.0028(10) -0.0242(12)
C59 0.0372(14) 0.0286(13) 0.0189(11) 0.0121(9) -0.0049(10) -0.0222(11)
C60 0.0459(16) 0.0343(14) 0.0141(10) 0.0154(10) -0.0100(10) -0.0240(12)
Ni11 0.00715(11) 0.00836(11) 0.00858(11) -0.00011(8) -0.00298(9) -0.00202(8)
N101 0.0093(7) 0.0109(7) 0.0115(7) 0.0008(6) -0.0040(6) -0.0034(6)
N102 0.0092(7) 0.0114(7) 0.0104(7) 0.0005(6) -0.0042(6) -0.0026(6)
N103 0.0081(7) 0.0105(7) 0.0097(7) 0.0002(6) -0.0022(6) -0.0039(6)
N104 0.0082(7) 0.0095(7) 0.0098(7) 0.0007(6) -0.0021(6) -0.0024(6)
C101 0.0090(9) 0.0130(9) 0.0113(8) 0.0029(7) -0.0034(7) -0.0030(7)
C102 0.0103(9) 0.0164(9) 0.0128(9) 0.0018(7) -0.0059(7) -0.0049(7)
C103 0.0133(9) 0.0133(9) 0.0117(8) 0.0026(7) -0.0058(7) -0.0062(7)
C104 0.0155(10) 0.0135(9) 0.0137(9) 0.0019(7) -0.0064(8) -0.0061(7)
C105 0.0161(10) 0.0152(9) 0.0097(8) 0.0010(7) -0.0053(7) -0.0065(8)
C106 0.0139(9) 0.0133(9) 0.0092(8) 0.0004(7) -0.0026(7) -0.0050(7)
C107 0.0122(9) 0.0126(9) 0.0121(9) -0.0027(7) -0.0005(7) -0.0034(7)
C108 0.0102(9) 0.0097(8) 0.0122(8) -0.0003(7) -0.0013(7) -0.0031(7)
C109 0.0106(9) 0.0096(9) 0.0151(9) 0.0006(7) -0.0016(7) -0.0032(7)
C110 0.0092(9) 0.0089(8) 0.0142(9) 0.0028(7) -0.0008(7) -0.0021(7)
C111 0.0084(8) 0.0103(8) 0.0103(8) 0.0038(7) -0.0021(7) -0.0038(7)
C112 0.0096(9) 0.0135(9) 0.0104(8) 0.0031(7) -0.0039(7) -0.0051(7)
C113 0.0093(9) 0.0119(9) 0.0086(8) 0.0007(7) -0.0021(7) -0.0036(7)
C114 0.0102(9) 0.0141(9) 0.0082(8) -0.0003(7) -0.0022(7) -0.0041(7)
C115 0.0104(9) 0.0140(9) 0.0096(8) -0.0008(7) -0.0015(7) -0.0042(7)
C116 0.0090(9) 0.0117(9) 0.0091(8) -0.0001(7) -0.0006(7) -0.0042(7)
C117 0.0104(9) 0.0100(9) 0.0136(9) -0.0003(7) -0.0016(7) -0.0023(7)
C118 0.0084(8) 0.0110(9) 0.0119(8) 0.0022(7) -0.0020(7) -0.0024(7)
C119 0.0105(9) 0.0124(9) 0.0125(9) 0.0027(7) -0.0026(7) -0.0016(7)
C120 0.0106(9) 0.0143(9) 0.0130(9) 0.0035(7) -0.0040(7) -0.0022(7)
C121 0.0169(10) 0.0201(10) 0.0189(10) -0.0004(8) -0.0101(8) -0.0054(8)
C122 0.0213(12) 0.0369(14) 0.0420(14) 0.0139(12) -0.0186(11) -0.0151(11)
C123 0.0175(10) 0.0204(10) 0.0147(9) -0.0042(8) -0.0061(8) -0.0048(8)
C124 0.0430(15) 0.0142(10) 0.0228(11) -0.0027(9) -0.0146(11) -0.0011(10)
C125 0.0166(10) 0.0123(9) 0.0201(10) -0.0052(8) -0.0053(8) 0.0011(8)
C126 0.0267(12) 0.0272(12) 0.0191(11) -0.0066(9) -0.0004(9) -0.0001(10)
C127 0.0122(9) 0.0124(9) 0.0166(9) 0.0016(7) -0.0052(8) -0.0010(7)
C128 0.0129(10) 0.0196(10) 0.0230(10) 0.0028(8) -0.0061(8) -0.0042(8)
C129 0.0146(9) 0.0174(10) 0.0110(9) 0.0009(7) -0.0050(7) -0.0048(8)
C130 0.0135(10) 0.0249(11) 0.0190(10) 0.0018(8) -0.0069(8) -0.0066(8)
C131 0.0142(9) 0.0156(9) 0.0120(9) -0.0032(7) -0.0023(7) -0.0045(7)
C132 0.0344(14) 0.0197(12) 0.0328(13) -0.0111(10) 0.0091(11) -0.0143(10)
C133 0.0132(9) 0.0107(9) 0.0230(10) -0.0004(8) -0.0060(8) -0.0003(7)
C134 0.0261(12) 0.0177(11) 0.0256(11) -0.0063(9) -0.0028(10) 0.0002(9)
C135 0.0128(9) 0.0156(10) 0.0188(10) 0.0021(8) -0.0080(8) -0.0004(8)
C136 0.0125(10) 0.0256(12) 0.0287(12) 0.0044(9) -0.0089(9) -0.0054(8)
C201 0.0149(11) 0.0215(11) 0.0440(15) -0.0008(10) -0.0029(10) -0.0062(9)
C202 0.0182(11) 0.0236(12) 0.0327(12) 0.0095(10) -0.0086(10) -0.0079(9)
C203 0.0245(12) 0.0249(12) 0.0273(12) 0.0038(9) -0.0063(10) -0.0111(9)
C204 0.0302(13) 0.0163(11) 0.0458(15) 0.0089(10) -0.0153(12) -0.0093(10)
C205 0.0343(14) 0.0304(13) 0.0381(14) 0.0174(11) -0.0208(12) -0.0206(11)
C206 0.0269(13) 0.0347(14) 0.0315(13) 0.0023(11) -0.0070(10) -0.0197(11)
C301 0.0161(11) 0.0429(15) 0.0320(13) 0.0082(11) -0.0047(10) -0.0067(10)
C302 0.0328(13) 0.0286(13) 0.0200(11) 0.0045(9) -0.0062(10) -0.0164(10)
C303 0.0244(12) 0.0227(12) 0.0338(13) -0.0020(10) -0.0028(10) 0.0006(10)
C304 0.0194(12) 0.0322(14) 0.0414(15) 0.0022(11) -0.0094(11) -0.0075(10)
C305 0.0421(16) 0.0256(13) 0.0332(13) -0.0019(11) -0.0084(12) -0.0138(11)
C306 0.0287(14) 0.0284(14) 0.0374(15) -0.0040(11) 0.0022(11) 0.0034(11)

loop_
_atom_type_symbol
_atom_type_description
_atom_type_scat_dispersion_real
_atom_type_scat_dispersion_imag
_atom_type_scat_source
C C 0.0033 0.0016 'International Tables Vol C Tables 4.2.6.8 and 6.1.1.4'
H H 0.0000 0.0000 'International Tables Vol C Tables 4.2.6.8 and 6.1.1.4'
Kr Kr -0.5574 2.7079 'International Tables Vol C Tables 4.2.6.8 and 6.1.1.4'
N N 0.0061 0.0033 'International Tables Vol C Tables 4.2.6.8 and 6.1.1.4'
Ni Ni 0.3393 1.1124 'International Tables Vol C Tables 4.2.6.8 and 6.1.1.4'

loop_
_geom_angle_atom_site_label_1
_geom_angle_atom_site_label_2
_geom_angle_atom_site_label_3
_geom_angle
_geom_angle_site_symmetry_1
_geom_angle_site_symmetry_3
_geom_angle_publ_flag
C36 C1 C53 107.8(2) . . ?
C40 C1 C36 120.1(2) . . ?
C40 C1 C53 120.1(2) . . ?
C3 C2 C4 119.9(2) . . ?
C3 C2 C5 120.0(2) . . ?
C5 C2 C4 107.9(2) . . ?
C2 C3 C6 119.9(2) . . ?
C2 C3 C7 120.2(2) . . ?
C7 C3 C6 108.17(19) . . ?
C8 C4 C2 108.2(2) . . ?
C9 C4 C2 120.1(2) . . ?
C9 C4 C8 119.7(2) . . ?
C10 C5 C2 108.0(2) . . ?
C11 C5 C2 120.0(2) . . ?
C11 C5 C10 120.1(2) . . ?
C3 C6 C13 107.87(19) . . ?
C12 C6 C3 120.2(2) . . ?
C12 C6 C13 119.7(2) . . ?
C3 C7 C15 108.1(2) . . ?
C14 C7 C3 120.0(2) . . ?
C14 C7 C15 119.7(2) . . ?
C4 C8 C10 107.8(2) . . ?
C16 C8 C4 120.5(2) . . ?
C16 C8 C10 120.1(2) . . ?
C4 C9 C12 120.0(2) . . ?
C4 C9 C17 119.9(2) . . ?
C12 C9 C17 107.84(19) . . ?
C5 C10 C8 108.1(2) . . ?
C18 C10 C5 120.1(2) . . ?
C18 C10 C8 119.9(2) . . ?
C5 C11 C14 120.3(2) . . ?
C5 C11 C19 119.8(2) . . ?
C14 C11 C19 107.8(2) . . ?
C6 C12 C9 119.9(2) . . ?
C6 C12 C20 120.1(2) . . ?
C20 C12 C9 108.2(2) . . ?
C6 C13 C15 107.97(19) . . ?
C21 C13 C6 120.3(2) . . ?
C21 C13 C15 119.7(2) . . ?
C7 C14 C11 119.5(2) . . ?
C7 C14 C22 119.9(2) . . ?
C22 C14 C11 108.3(2) . . ?
C7 C15 C13 107.84(19) . . ?
C23 C15 C7 120.1(2) . . ?
C23 C15 C13 120.1(2) . . ?
C8 C16 C24 119.9(2) . . ?
C8 C16 C25 120.1(2) . . ?
C24 C16 C25 108.00(19) . . ?
C9 C17 C26 108.1(2) . . ?
C24 C17 C9 120.1(2) . . ?
C24 C17 C26 120.2(2) . . ?
C10 C18 C27 120.1(2) . . ?
C10 C18 C28 119.9(2) . . ?
C27 C18 C28 107.8(2) . . ?
C27 C19 C11 120.1(2) . . ?
C27 C19 C29 120.1(2) . . ?
C29 C19 C11 107.9(2) . . ?
C12 C20 C26 108.1(2) . . ?
C30 C20 C12 120.2(2) . . ?
C30 C20 C26 119.7(2) . . ?
C13 C21 C30 120.1(2) . . ?
C13 C21 C31 120.4(2) . . ?
C30 C21 C31 107.9(2) . . ?
C14 C22 C29 107.8(2) . . ?
C32 C22 C14 120.2(2) . . ?
C32 C22 C29 120.1(2) . . ?
C15 C23 C32 120.1(2) . . ?
C15 C23 C33 119.8(2) . . ?
C32 C23 C33 108.3(2) . . ?
C16 C24 C34 108.14(19) . . ?
C17 C24 C16 119.9(2) . . ?
C17 C24 C34 119.8(2) . . ?
C28 C25 C16 119.8(2) . . ?
C28 C25 C35 119.9(2) . . ?
C35 C25 C16 108.1(2) . . ?
C17 C26 C20 107.8(2) . . ?
C36 C26 C17 119.7(2) . . ?
C36 C26 C20 120.3(2) . . ?
C18 C27 C37 108.4(2) . . ?
C19 C27 C18 119.8(2) . . ?
C19 C27 C37 119.6(2) . . ?
C18 C28 C38 108.2(2) . . ?
C25 C28 C18 120.2(2) . . ?
C25 C28 C38 119.8(2) . . ?
C19 C29 C22 108.2(2) . . ?
C39 C29 C19 120.1(2) . . ?
C39 C29 C22 120.0(2) . . ?
C20 C30 C21 119.7(2) . . ?
C20 C30 C40 120.0(2) . . ?
C21 C30 C40 108.2(2) . . ?
C33 C31 C21 119.6(2) . . ?
C33 C31 C41 120.0(2) . . ?
C41 C31 C21 108.1(2) . . ?
C22 C32 C23 120.0(2) . . ?
C22 C32 C42 119.8(2) . . ?
C23 C32 C42 108.0(2) . . ?
C23 C33 C43 107.7(2) . . ?
C31 C33 C23 120.4(2) . . ?
C31 C33 C43 120.2(2) . . ?
C24 C34 C35 108.0(2) . . ?
C44 C34 C24 119.9(2) . . ?
C44 C34 C35 120.0(2) . . ?
C25 C35 C34 107.82(19) . . ?
C45 C35 C25 120.2(2) . . ?
C45 C35 C34 120.1(2) . . ?
C26 C36 C1 119.8(2) . . ?
C26 C36 C44 120.1(2) . . ?
C44 C36 C1 108.3(2) . . ?
C27 C37 C38 108.2(2) . . ?
C46 C37 C27 120.5(2) . . ?
C46 C37 C38 119.6(2) . . ?
C37 C38 C28 107.5(2) . . ?
C47 C38 C28 120.1(2) . . ?
C47 C38 C37 120.3(2) . . ?
C29 C39 C46 120.0(2) . . ?
C29 C39 C48 119.9(2) . . ?
C48 C39 C46 108.0(2) . . ?
C1 C40 C30 120.1(2) . . ?
C1 C40 C41 120.0(2) . . ?
C30 C40 C41 107.9(2) . . ?
C31 C41 C40 107.9(2) . . ?
C49 C41 C31 120.1(2) . . ?
C49 C41 C40 119.9(2) . . ?
C43 C42 C32 108.0(2) . . ?
C48 C42 C32 120.0(3) . . ?
C48 C42 C43 120.2(2) . . ?
C42 C43 C33 108.1(2) . . ?
C50 C43 C33 119.7(2) . . ?
C50 C43 C42 120.5(2) . . ?
C34 C44 C36 120.2(2) . . ?
C34 C44 C51 119.9(2) . . ?
C36 C44 C51 107.8(2) . . ?
C35 C45 C47 119.9(2) . . ?
C35 C45 C52 119.9(2) . . ?
C52 C45 C47 108.2(2) . . ?
C37 C46 C39 119.7(2) . . ?
C37 C46 C54 120.2(2) . . ?
C54 C46 C39 108.0(2) . . ?
C38 C47 C45 120.0(2) . . ?
C38 C47 C55 120.1(2) . . ?
C45 C47 C55 107.8(2) . . ?
C39 C48 C56 107.9(2) . . ?
C42 C48 C39 120.2(2) . . ?
C42 C48 C56 119.5(3) . . ?
C41 C49 C50 119.9(2) . . ?
C41 C49 C57 120.1(2) . . ?
C57 C49 C50 107.8(2) . . ?
C43 C50 C49 120.1(2) . . ?
C43 C50 C58 119.7(3) . . ?
C58 C50 C49 108.1(2) . . ?
C52 C51 C44 120.1(2) . . ?
C52 C51 C53 120.1(2) . . ?
C53 C51 C44 108.0(2) . . ?
C45 C52 C59 108.0(2) . . ?
C51 C52 C45 120.1(2) . . ?
C51 C52 C59 119.9(2) . . ?
C51 C53 C1 108.1(2) . . ?
C57 C53 C1 120.0(2) . . ?
C57 C53 C51 119.8(2) . . ?
C46 C54 C56 108.0(2) . . ?
C55 C54 C46 120.3(2) . . ?
C55 C54 C56 120.0(3) . . ?
C54 C55 C47 119.4(2) . . ?
C54 C55 C59 120.4(2) . . ?
C59 C55 C47 107.9(2) . . ?
C48 C56 C54 108.0(2) . . ?
C58 C56 C48 120.4(2) . . ?
C58 C56 C54 119.6(2) . . ?
C53 C57 C49 119.9(2) . . ?
C53 C57 C60 120.1(2) . . ?
C60 C57 C49 107.9(2) . . ?
C56 C58 C50 119.8(2) . . ?
C56 C58 C60 120.5(2) . . ?
C60 C58 C50 107.7(2) . . ?
C52 C59 C55 108.0(2) . . ?
C60 C59 C52 120.2(2) . . ?
C60 C59 C55 119.6(2) . . ?
C58 C60 C57 108.5(2) . . ?
C59 C60 C57 119.8(2) . . ?
C59 C60 C58 119.9(3) . . ?
N101 Ni11 N102 90.02(7) . . ?
N101 Ni11 N103 179.30(7) . . ?
N101 Ni11 N104 89.93(7) . . ?
N102 Ni11 N103 89.85(7) . . ?
N102 Ni11 N104 179.25(7) . . ?
N104 Ni11 N103 90.20(7) . . ?
C101 N101 Ni11 127.82(13) . . ?
C101 N101 C118 104.22(15) . . ?
C118 N101 Ni11 127.96(13) . . ?
C103 N102 Ni11 127.78(13) . . ?
C106 N102 Ni11 127.89(13) . . ?
C106 N102 C103 104.33(16) . . ?
C108 N103 Ni11 127.93(13) . . ?
C111 N103 Ni11 127.66(13) . . ?
C111 N103 C108 104.36(15) . . ?
C113 N104 Ni11 127.64(13) . . ?
C113 N104 C116 104.22(15) . . ?
C116 N104 Ni11 128.13(13) . . ?
N101 C101 C120 111.36(17) . . ?
C102 C101 N101 124.76(18) . . ?
C102 C101 C120 123.75(18) . . ?
C101 C102 H102 118.0 . . ?
C101 C102 C103 124.01(18) . . ?
C103 C102 H102 118.0 . . ?
N102 C103 C104 111.20(17) . . ?
C102 C103 N102 124.39(18) . . ?
C102 C103 C104 124.25(18) . . ?
C103 C104 C121 125.26(18) . . ?
C105 C104 C103 106.54(17) . . ?
C105 C104 C121 128.20(19) . . ?
C104 C105 C106 106.32(17) . . ?
C104 C105 C123 128.42(18) . . ?
C106 C105 C123 125.26(18) . . ?
N102 C106 C105 111.53(17) . . ?
N102 C106 C107 124.73(18) . . ?
C107 C106 C105 123.60(18) . . ?
C106 C107 H107 118.0 . . ?
C108 C107 C106 123.95(18) . . ?
C108 C107 H107 118.0 . . ?
N103 C108 C109 111.20(16) . . ?
C107 C108 N103 124.61(17) . . ?
C107 C108 C109 124.17(18) . . ?
C108 C109 C125 125.39(18) . . ?
C110 C109 C108 106.54(17) . . ?
C110 C109 C125 128.07(18) . . ?
C109 C110 C111 106.38(17) . . ?
C109 C110 C127 128.77(18) . . ?
C111 C110 C127 124.77(18) . . ?
N103 C111 C110 111.51(16) . . ?
C112 C111 N103 124.87(17) . . ?
C112 C111 C110 123.50(17) . . ?
C111 C112 H112 118.0 . . ?
C111 C112 C113 124.06(18) . . ?
C113 C112 H112 118.0 . . ?
N104 C113 C112 124.74(17) . . ?
N104 C113 C114 111.73(16) . . ?
C112 C113 C114 123.45(17) . . ?
C113 C114 C129 124.84(17) . . ?
C115 C114 C113 106.22(17) . . ?
C115 C114 C129 128.85(18) . . ?
C114 C115 C116 106.47(17) . . ?
C114 C115 C131 127.52(18) . . ?
C116 C115 C131 126.00(17) . . ?
N104 C116 C115 111.35(16) . . ?
N104 C116 C117 124.31(18) . . ?
C117 C116 C115 124.33(18) . . ?
C116 C117 H117 117.9 . . ?
C118 C117 C116 124.10(18) . . ?
C118 C117 H117 117.9 . . ?
N101 C118 C119 111.42(17) . . ?
C117 C118 N101 124.63(17) . . ?
C117 C118 C119 123.79(18) . . ?
C118 C119 C133 125.40(18) . . ?
C120 C119 C118 106.40(17) . . ?
C120 C119 C133 128.15(18) . . ?
C101 C120 C135 124.76(18) . . ?
C119 C120 C101 106.51(17) . . ?
C119 C120 C135 128.68(19) . . ?
C104 C121 H12A 108.9 . . ?
C104 C121 H12B 108.9 . . ?
C104 C121 C122 113.18(18) . . ?
H12A C121 H12B 107.8 . . ?
C122 C121 H12A 108.9 . . ?
C122 C121 H12B 108.9 . . ?
C121 C122 H12C 109.5 . . ?
C121 C122 H12D 109.5 . . ?
C121 C122 H12E 109.5 . . ?
H12C C122 H12D 109.5 . . ?
H12C C122 H12E 109.5 . . ?
H12D C122 H12E 109.5 . . ?
C105 C123 H12F 108.7 . . ?
C105 C123 H12G 108.7 . . ?
C105 C123 C124 114.29(18) . . ?
H12F C123 H12G 107.6 . . ?
C124 C123 H12F 108.7 . . ?
C124 C123 H12G 108.7 . . ?
C123 C124 H12H 109.5 . . ?
C123 C124 H12I 109.5 . . ?
C123 C124 H12J 109.5 . . ?
H12H C124 H12I 109.5 . . ?
H12H C124 H12J 109.5 . . ?
H12I C124 H12J 109.5 . . ?
C109 C125 H12K 108.9 . . ?
C109 C125 H12L 108.9 . . ?
C109 C125 C126 113.44(18) . . ?
H12K C125 H12L 107.7 . . ?
C126 C125 H12K 108.9 . . ?
C126 C125 H12L 108.9 . . ?
C125 C126 H12M 109.5 . . ?
C125 C126 H12N 109.5 . . ?
C125 C126 H12O 109.5 . . ?
H12M C126 H12N 109.5 . . ?
H12M C126 H12O 109.5 . . ?
H12N C126 H12O 109.5 . . ?
C110 C127 H12P 109.0 . . ?
C110 C127 H12Q 109.0 . . ?
C110 C127 C128 113.02(16) . . ?
H12P C127 H12Q 107.8 . . ?
C128 C127 H12P 109.0 . . ?
C128 C127 H12Q 109.0 . . ?
C127 C128 H12R 109.5 . . ?
C127 C128 H12S 109.5 . . ?
C127 C128 H12T 109.5 . . ?
H12R C128 H12S 109.5 . . ?
H12R C128 H12T 109.5 . . ?
H12S C128 H12T 109.5 . . ?
C114 C129 H12U 108.8 . . ?
C114 C129 H12V 108.8 . . ?
C114 C129 C130 113.71(16) . . ?
H12U C129 H12V 107.7 . . ?
C130 C129 H12U 108.8 . . ?
C130 C129 H12V 108.8 . . ?
C129 C130 H13A 109.5 . . ?
C129 C130 H13B 109.5 . . ?
C129 C130 H13C 109.5 . . ?
H13A C130 H13B 109.5 . . ?
H13A C130 H13C 109.5 . . ?
H13B C130 H13C 109.5 . . ?
C115 C131 H13D 108.9 . . ?
C115 C131 H13E 108.9 . . ?
C115 C131 C132 113.43(17) . . ?
H13D C131 H13E 107.7 . . ?
C132 C131 H13D 108.9 . . ?
C132 C131 H13E 108.9 . . ?
C131 C132 H13F 109.5 . . ?
C131 C132 H13G 109.5 . . ?
C131 C132 H13H 109.5 . . ?
H13F C132 H13G 109.5 . . ?
H13F C132 H13H 109.5 . . ?
H13G C132 H13H 109.5 . . ?
C119 C133 H13I 109.0 . . ?
C119 C133 H13J 109.0 . . ?
C119 C133 C134 113.05(17) . . ?
H13I C133 H13J 107.8 . . ?
C134 C133 H13I 109.0 . . ?
C134 C133 H13J 109.0 . . ?
C133 C134 H13K 109.5 . . ?
C133 C134 H13L 109.5 . . ?
C133 C134 H13M 109.5 . . ?
H13K C134 H13L 109.5 . . ?
H13K C134 H13M 109.5 . . ?
H13L C134 H13M 109.5 . . ?
C120 C135 H13N 109.1 . . ?
C120 C135 H13O 109.1 . . ?
C120 C135 C136 112.48(17) . . ?
H13N C135 H13O 107.8 . . ?
C136 C135 H13N 109.1 . . ?
C136 C135 H13O 109.1 . . ?
C135 C136 H13P 109.5 . . ?
C135 C136 H13Q 109.5 . . ?
C135 C136 H13R 109.5 . . ?
H13P C136 H13Q 109.5 . . ?
H13P C136 H13R 109.5 . . ?
H13Q C136 H13R 109.5 . . ?
C202 C201 H201 120.1 . . ?
C206 C201 H201 120.1 . . ?
C206 C201 C202 119.9(2) . . ?
C201 C202 H202 119.9 . . ?
C201 C202 C203 120.2(2) . . ?
C203 C202 H202 119.9 . . ?
C202 C203 H203 120.1 . . ?
C202 C203 C204 119.8(2) . . ?
C204 C203 H203 120.1 . . ?
C203 C204 H204 120.0 . . ?
C205 C204 C203 120.0(2) . . ?
C205 C204 H204 120.0 . . ?
C204 C205 H205 120.0 . . ?
C204 C205 C206 120.1(2) . . ?
C206 C205 H205 120.0 . . ?
C201 C206 C205 120.0(2) . . ?
C201 C206 H206 120.0 . . ?
C205 C206 H206 120.0 . . ?
C302 C301 H301 120.0 . . ?
C302 C301 C306 120.1(2) . . ?
C306 C301 H301 120.0 . . ?
C301 C302 H302 120.0 . . ?
C301 C302 C303 120.0(2) . . ?
C303 C302 H302 120.0 . . ?
C302 C303 H303 119.8 . . ?
C302 C303 C304 120.4(2) . . ?
C304 C303 H303 119.8 . . ?
C303 C304 H304 120.2 . . ?
C303 C304 C305 119.7(2) . . ?
C305 C304 H304 120.2 . . ?
C304 C305 H305 120.0 . . ?
C304 C305 C306 120.0(3) . . ?
C306 C305 H305 120.0 . . ?
C301 C306 C305 119.9(2) . . ?
C301 C306 H306 120.0 . . ?
C305 C306 H306 120.0 . . ?

loop_
_geom_bond_atom_site_label_1
_geom_bond_atom_site_label_2
_geom_bond_distance
_geom_bond_site_symmetry_2
_geom_bond_publ_flag
C1 C36 1.451(3) . ?
C1 C40 1.389(4) . ?
C1 C53 1.452(4) . ?
C2 C3 1.390(3) . ?
C2 C4 1.448(3) . ?
C2 C5 1.448(3) . ?
C3 C6 1.450(3) . ?
C3 C7 1.444(3) . ?
C4 C8 1.446(3) . ?
C4 C9 1.388(3) . ?
C5 C10 1.446(3) . ?
C5 C11 1.387(3) . ?
C6 C12 1.387(3) . ?
C6 C13 1.450(3) . ?
C7 C14 1.400(3) . ?
C7 C15 1.450(3) . ?
C8 C10 1.451(3) . ?
C8 C16 1.386(3) . ?
C9 C12 1.448(3) . ?
C9 C17 1.449(3) . ?
C10 C18 1.393(3) . ?
C11 C14 1.451(4) . ?
C11 C19 1.456(3) . ?
C12 C20 1.445(3) . ?
C13 C15 1.452(3) . ?
C13 C21 1.385(3) . ?
C14 C22 1.445(3) . ?
C15 C23 1.391(3) . ?
C16 C24 1.444(3) . ?
C16 C25 1.454(3) . ?
C17 C24 1.392(3) . ?
C17 C26 1.450(3) . ?
C18 C27 1.444(4) . ?
C18 C28 1.450(3) . ?
C19 C27 1.392(4) . ?
C19 C29 1.444(4) . ?
C20 C26 1.450(3) . ?
C20 C30 1.393(3) . ?
C21 C30 1.446(3) . ?
C21 C31 1.454(3) . ?
C22 C29 1.454(4) . ?
C22 C32 1.389(4) . ?
C23 C32 1.447(4) . ?
C23 C33 1.449(3) . ?
C24 C34 1.451(3) . ?
C25 C28 1.390(3) . ?
C25 C35 1.447(3) . ?
C26 C36 1.389(3) . ?
C27 C37 1.446(4) . ?
C28 C38 1.456(3) . ?
C29 C39 1.391(4) . ?
C30 C40 1.451(3) . ?
C31 C33 1.385(4) . ?
C31 C41 1.447(3) . ?
C32 C42 1.454(4) . ?
C33 C43 1.459(3) . ?
C34 C35 1.454(3) . ?
C34 C44 1.387(3) . ?
C35 C45 1.391(3) . ?
C36 C44 1.449(3) . ?
C37 C38 1.450(4) . ?
C37 C46 1.389(4) . ?
C38 C47 1.383(3) . ?
C39 C46 1.449(4) . ?
C39 C48 1.448(4) . ?
C40 C41 1.453(4) . ?
C41 C49 1.391(4) . ?
C42 C43 1.446(4) . ?
C42 C48 1.392(4) . ?
C43 C50 1.387(4) . ?
C44 C51 1.454(3) . ?
C45 C47 1.451(3) . ?
C45 C52 1.449(3) . ?
C46 C54 1.445(4) . ?
C47 C55 1.454(3) . ?
C48 C56 1.449(4) . ?
C49 C50 1.455(4) . ?
C49 C57 1.451(4) . ?
C50 C58 1.453(4) . ?
C51 C52 1.390(4) . ?
C51 C53 1.451(3) . ?
C52 C59 1.450(3) . ?
C53 C57 1.392(4) . ?
C54 C55 1.389(4) . ?
C54 C56 1.449(4) . ?
C55 C59 1.453(4) . ?
C56 C58 1.393(4) . ?
C57 C60 1.450(4) . ?
C58 C60 1.448(4) . ?
C59 C60 1.390(4) . ?
Ni11 N101 1.9453(16) . ?
Ni11 N102 1.9462(16) . ?
Ni11 N103 1.9509(16) . ?
Ni11 N104 1.9506(16) . ?
N101 C101 1.379(2) . ?
N101 C118 1.380(2) . ?
N102 C103 1.386(2) . ?
N102 C106 1.377(2) . ?
N103 C108 1.379(2) . ?
N103 C111 1.376(2) . ?
N104 C113 1.376(2) . ?
N104 C116 1.380(2) . ?
C101 C102 1.376(3) . ?
C101 C120 1.448(3) . ?
C102 H102 0.9500 . ?
C102 C103 1.376(3) . ?
C103 C104 1.443(3) . ?
C104 C105 1.365(3) . ?
C104 C121 1.499(3) . ?
C105 C106 1.445(3) . ?
C105 C123 1.494(3) . ?
C106 C107 1.379(3) . ?
C107 H107 0.9500 . ?
C107 C108 1.374(3) . ?
C108 C109 1.449(3) . ?
C109 C110 1.356(3) . ?
C109 C125 1.500(3) . ?
C110 C111 1.447(3) . ?
C110 C127 1.499(3) . ?
C111 C112 1.371(3) . ?
C112 H112 0.9500 . ?
C112 C113 1.379(3) . ?
C113 C114 1.443(3) . ?
C114 C115 1.362(3) . ?
C114 C129 1.499(3) . ?
C115 C116 1.445(3) . ?
C115 C131 1.497(3) . ?
C116 C117 1.381(3) . ?
C117 H117 0.9500 . ?
C117 C118 1.377(3) . ?
C118 C119 1.447(3) . ?
C119 C120 1.356(3) . ?
C119 C133 1.499(3) . ?
C120 C135 1.500(3) . ?
C121 H12A 0.9900 . ?
C121 H12B 0.9900 . ?
C121 C122 1.526(3) . ?
C122 H12C 0.9800 . ?
C122 H12D 0.9800 . ?
C122 H12E 0.9800 . ?
C123 H12F 0.9900 . ?
C123 H12G 0.9900 . ?
C123 C124 1.521(3) . ?
C124 H12H 0.9800 . ?
C124 H12I 0.9800 . ?
C124 H12J 0.9800 . ?
C125 H12K 0.9900 . ?
C125 H12L 0.9900 . ?
C125 C126 1.526(3) . ?
C126 H12M 0.9800 . ?
C126 H12N 0.9800 . ?
C126 H12O 0.9800 . ?
C127 H12P 0.9900 . ?
C127 H12Q 0.9900 . ?
C127 C128 1.536(3) . ?
C128 H12R 0.9800 . ?
C128 H12S 0.9800 . ?
C128 H12T 0.9800 . ?
C129 H12U 0.9900 . ?
C129 H12V 0.9900 . ?
C129 C130 1.534(3) . ?
C130 H13A 0.9800 . ?
C130 H13B 0.9800 . ?
C130 H13C 0.9800 . ?
C131 H13D 0.9900 . ?
C131 H13E 0.9900 . ?
C131 C132 1.522(3) . ?
C132 H13F 0.9800 . ?
C132 H13G 0.9800 . ?
C132 H13H 0.9800 . ?
C133 H13I 0.9900 . ?
C133 H13J 0.9900 . ?
C133 C134 1.531(3) . ?
C134 H13K 0.9800 . ?
C134 H13L 0.9800 . ?
C134 H13M 0.9800 . ?
C135 H13N 0.9900 . ?
C135 H13O 0.9900 . ?
C135 C136 1.532(3) . ?
C136 H13P 0.9800 . ?
C136 H13Q 0.9800 . ?
C136 H13R 0.9800 . ?
C201 H201 0.9500 . ?
C201 C202 1.383(4) . ?
C201 C206 1.382(4) . ?
C202 H202 0.9500 . ?
C202 C203 1.383(3) . ?
C203 H203 0.9500 . ?
C203 C204 1.387(3) . ?
C204 H204 0.9500 . ?
C204 C205 1.380(4) . ?
C205 H205 0.9500 . ?
C205 C206 1.383(4) . ?
C206 H206 0.9500 . ?
C301 H301 0.9500 . ?
C301 C302 1.376(4) . ?
C301 C306 1.378(4) . ?
C302 H302 0.9500 . ?
C302 C303 1.376(4) . ?
C303 H303 0.9500 . ?
C303 C304 1.377(4) . ?
C304 H304 0.9500 . ?
C304 C305 1.381(4) . ?
C305 H305 0.9500 . ?
C305 C306 1.382(4) . ?
C306 H306 0.9500 . ?

loop_
_geom_torsion_atom_site_label_1
_geom_torsion_atom_site_label_2
_geom_torsion_atom_site_label_3
_geom_torsion_atom_site_label_4
_geom_torsion
_geom_torsion_site_symmetry_1
_geom_torsion_site_symmetry_2
_geom_torsion_site_symmetry_3
_geom_torsion_site_symmetry_4
_geom_torsion_publ_flag
C1 C36 C44 C34 142.7(2) . . . . ?
C1 C36 C44 C51 0.2(2) . . . . ?
C1 C40 C41 C31 -142.5(2) . . . . ?
C1 C40 C41 C49 0.1(3) . . . . ?
C1 C53 C57 C49 -0.2(3) . . . . ?
C1 C53 C57 C60 137.9(2) . . . . ?
C2 C3 C6 C12 -0.5(3) . . . . ?
C2 C3 C6 C13 -142.7(2) . . . . ?
C2 C3 C7 C14 0.1(3) . . . . ?
C2 C3 C7 C15 142.5(2) . . . . ?
C2 C4 C8 C10 0.3(2) . . . . ?
C2 C4 C8 C16 -142.9(2) . . . . ?
C2 C4 C9 C12 0.2(3) . . . . ?
C2 C4 C9 C17 138.0(2) . . . . ?
C2 C5 C10 C8 0.3(2) . . . . ?
C2 C5 C10 C18 143.1(2) . . . . ?
C2 C5 C11 C14 -0.3(3) . . . . ?
C2 C5 C11 C19 -138.2(2) . . . . ?
C3 C2 C4 C8 142.2(2) . . . . ?
C3 C2 C4 C9 -0.3(3) . . . . ?
C3 C2 C5 C10 -142.4(2) . . . . ?
C3 C2 C5 C11 0.4(3) . . . . ?
C3 C6 C12 C9 0.5(3) . . . . ?
C3 C6 C12 C20 -138.0(2) . . . . ?
C3 C6 C13 C15 -0.1(2) . . . . ?
C3 C6 C13 C21 142.3(2) . . . . ?
C3 C7 C14 C11 0.0(3) . . . . ?
C3 C7 C14 C22 137.8(2) . . . . ?
C3 C7 C15 C13 0.3(2) . . . . ?
C3 C7 C15 C23 -142.3(2) . . . . ?
C4 C2 C3 C6 0.4(3) . . . . ?
C4 C2 C3 C7 -138.2(2) . . . . ?
C4 C2 C5 C10 -0.1(2) . . . . ?
C4 C2 C5 C11 142.8(2) . . . . ?
C4 C8 C10 C5 -0.4(2) . . . . ?
C4 C8 C10 C18 -143.2(2) . . . . ?
C4 C8 C16 C24 0.3(3) . . . . ?
C4 C8 C16 C25 138.4(2) . . . . ?
C4 C9 C12 C6 -0.4(3) . . . . ?
C4 C9 C12 C20 142.5(2) . . . . ?
C4 C9 C17 C24 0.7(3) . . . . ?
C4 C9 C17 C26 -142.6(2) . . . . ?
C5 C2 C3 C6 138.3(2) . . . . ?
C5 C2 C3 C7 -0.3(3) . . . . ?
C5 C2 C4 C8 -0.2(2) . . . . ?
C5 C2 C4 C9 -142.6(2) . . . . ?
C5 C10 C18 C27 -0.4(3) . . . . ?
C5 C10 C18 C28 -138.1(2) . . . . ?
C5 C11 C14 C7 0.1(3) . . . . ?
C5 C11 C14 C22 -142.0(2) . . . . ?
C5 C11 C19 C27 -0.5(3) . . . . ?
C5 C11 C19 C29 142.4(2) . . . . ?
C6 C3 C7 C14 -142.7(2) . . . . ?
C6 C3 C7 C15 -0.4(2) . . . . ?
C6 C12 C20 C26 142.8(2) . . . . ?
C6 C12 C20 C30 0.2(3) . . . . ?
C6 C13 C15 C7 -0.1(2) . . . . ?
C6 C13 C15 C23 142.5(2) . . . . ?
C6 C13 C21 C30 0.4(3) . . . . ?
C6 C13 C21 C31 -138.2(2) . . . . ?
C7 C3 C6 C12 142.5(2) . . . . ?
C7 C3 C6 C13 0.3(2) . . . . ?
C7 C14 C22 C29 -142.3(2) . . . . ?
C7 C14 C22 C32 0.5(3) . . . . ?
C7 C15 C23 C32 -0.3(3) . . . . ?
C7 C15 C23 C33 138.3(2) . . . . ?
C8 C4 C9 C12 -138.0(2) . . . . ?
C8 C4 C9 C17 -0.2(3) . . . . ?
C8 C10 C18 C27 138.0(2) . . . . ?
C8 C10 C18 C28 0.3(3) . . . . ?
C8 C16 C24 C17 0.1(3) . . . . ?
C8 C16 C24 C34 142.5(2) . . . . ?
C8 C16 C25 C28 0.1(3) . . . . ?
C8 C16 C25 C35 -142.3(2) . . . . ?
C9 C4 C8 C10 143.0(2) . . . . ?
C9 C4 C8 C16 -0.3(3) . . . . ?
C9 C12 C20 C26 -0.1(2) . . . . ?
C9 C12 C20 C30 -142.6(2) . . . . ?
C9 C17 C24 C16 -0.6(3) . . . . ?
C9 C17 C24 C34 -138.6(2) . . . . ?
C9 C17 C26 C20 0.3(2) . . . . ?
C9 C17 C26 C36 142.8(2) . . . . ?
C10 C5 C11 C14 138.1(2) . . . . ?
C10 C5 C11 C19 0.2(3) . . . . ?
C10 C8 C16 C24 -138.5(2) . . . . ?
C10 C8 C16 C25 -0.4(3) . . . . ?
C10 C18 C27 C19 0.2(3) . . . . ?
C10 C18 C27 C37 -142.1(2) . . . . ?
C10 C18 C28 C25 -0.6(3) . . . . ?
C10 C18 C28 C38 142.2(2) . . . . ?
C11 C5 C10 C8 -142.5(2) . . . . ?
C11 C5 C10 C18 0.2(3) . . . . ?
C11 C14 C22 C29 -0.3(2) . . . . ?
C11 C14 C22 C32 142.5(2) . . . . ?
C11 C19 C27 C18 0.3(3) . . . . ?
C11 C19 C27 C37 138.3(2) . . . . ?
C11 C19 C29 C22 -0.1(2) . . . . ?
C11 C19 C29 C39 -143.2(2) . . . . ?
C12 C6 C13 C15 -142.5(2) . . . . ?
C12 C6 C13 C21 -0.1(3) . . . . ?
C12 C9 C17 C24 142.9(2) . . . . ?
C12 C9 C17 C26 -0.3(2) . . . . ?
C12 C20 C26 C17 -0.1(2) . . . . ?
C12 C20 C26 C36 -142.4(2) . . . . ?
C12 C20 C30 C21 0.1(3) . . . . ?
C12 C20 C30 C40 138.1(2) . . . . ?
C13 C6 C12 C9 138.3(2) . . . . ?
C13 C6 C12 C20 -0.3(3) . . . . ?
C13 C15 C23 C32 -138.4(2) . . . . ?
C13 C15 C23 C33 0.2(3) . . . . ?
C13 C21 C30 C20 -0.5(3) . . . . ?
C13 C21 C30 C40 -142.9(2) . . . . ?
C13 C21 C31 C33 0.5(3) . . . . ?
C13 C21 C31 C41 142.8(2) . . . . ?
C14 C7 C15 C13 142.8(2) . . . . ?
C14 C7 C15 C23 0.2(3) . . . . ?
C14 C11 C19 C27 -143.0(2) . . . . ?
C14 C11 C19 C29 -0.1(2) . . . . ?
C14 C22 C29 C19 0.2(3) . . . . ?
C14 C22 C29 C39 143.4(2) . . . . ?
C14 C22 C32 C23 -0.6(3) . . . . ?
C14 C22 C32 C42 -138.5(2) . . . . ?
C15 C7 C14 C11 -138.1(2) . . . . ?
C15 C7 C14 C22 -0.3(3) . . . . ?
C15 C13 C21 C30 138.5(2) . . . . ?
C15 C13 C21 C31 -0.1(3) . . . . ?
C15 C23 C32 C22 0.5(3) . . . . ?
C15 C23 C32 C42 142.7(2) . . . . ?
C15 C23 C33 C31 0.2(3) . . . . ?
C15 C23 C33 C43 -143.0(2) . . . . ?
C16 C8 C10 C5 143.1(2) . . . . ?
C16 C8 C10 C18 0.2(3) . . . . ?
C16 C24 C34 C35 -0.1(2) . . . . ?
C16 C24 C34 C44 -142.5(2) . . . . ?
C16 C25 C28 C18 0.3(3) . . . . ?
C16 C25 C28 C38 -138.2(2) . . . . ?
C16 C25 C35 C34 -0.2(2) . . . . ?
C16 C25 C35 C45 142.4(2) . . . . ?
C17 C9 C12 C6 -142.6(2) . . . . ?
C17 C9 C12 C20 0.3(2) . . . . ?
C17 C24 C34 C35 142.3(2) . . . . ?
C17 C24 C34 C44 -0.1(3) . . . . ?
C17 C26 C36 C1 -138.4(2) . . . . ?
C17 C26 C36 C44 0.4(3) . . . . ?
C18 C27 C37 C38 -0.2(3) . . . . ?
C18 C27 C37 C46 142.6(2) . . . . ?
C18 C28 C38 C37 -0.1(2) . . . . ?
C18 C28 C38 C47 -142.7(2) . . . . ?
C19 C11 C14 C7 142.4(2) . . . . ?
C19 C11 C14 C22 0.3(2) . . . . ?
C19 C27 C37 C38 -142.5(2) . . . . ?
C19 C27 C37 C46 0.2(3) . . . . ?
C19 C29 C39 C46 0.6(3) . . . . ?
C19 C29 C39 C48 138.6(2) . . . . ?
C20 C26 C36 C1 -0.5(3) . . . . ?
C20 C26 C36 C44 138.3(2) . . . . ?
C20 C30 C40 C1 0.0(3) . . . . ?
C20 C30 C40 C41 -142.6(2) . . . . ?
C21 C13 C15 C7 -142.8(2) . . . . ?
C21 C13 C15 C23 -0.2(3) . . . . ?
C21 C30 C40 C1 142.3(2) . . . . ?
C21 C30 C40 C41 -0.3(2) . . . . ?
C21 C31 C33 C23 -0.5(3) . . . . ?
C21 C31 C33 C43 138.1(2) . . . . ?
C21 C31 C41 C40 0.1(3) . . . . ?
C21 C31 C41 C49 -142.4(2) . . . . ?
C22 C29 C39 C46 -138.2(2) . . . . ?
C22 C29 C39 C48 -0.3(3) . . . . ?
C22 C32 C42 C43 142.5(2) . . . . ?
C22 C32 C42 C48 -0.5(3) . . . . ?
C23 C32 C42 C43 0.1(2) . . . . ?
C23 C32 C42 C48 -142.8(2) . . . . ?
C23 C33 C43 C42 0.2(2) . . . . ?
C23 C33 C43 C50 143.2(2) . . . . ?
C24 C16 C25 C28 142.6(2) . . . . ?
C24 C16 C25 C35 0.2(2) . . . . ?
C24 C17 C26 C20 -142.9(2) . . . . ?
C24 C17 C26 C36 -0.4(3) . . . . ?
C24 C34 C35 C25 0.2(2) . . . . ?
C24 C34 C35 C45 -142.5(2) . . . . ?
C24 C34 C44 C36 0.1(3) . . . . ?
C24 C34 C44 C51 138.1(2) . . . . ?
C25 C16 C24 C17 -142.5(2) . . . . ?
C25 C16 C24 C34 -0.1(2) . . . . ?
C25 C28 C38 C37 142.9(2) . . . . ?
C25 C28 C38 C47 0.2(3) . . . . ?
C25 C35 C45 C47 0.0(3) . . . . ?
C25 C35 C45 C52 -138.2(2) . . . . ?
C26 C17 C24 C16 138.3(2) . . . . ?
C26 C17 C24 C34 0.3(3) . . . . ?
C26 C20 C30 C21 -138.1(2) . . . . ?
C26 C20 C30 C40 -0.1(3) . . . . ?
C26 C36 C44 C34 -0.3(3) . . . . ?
C26 C36 C44 C51 -142.7(2) . . . . ?
C27 C18 C28 C25 -142.8(2) . . . . ?
C27 C18 C28 C38 0.0(2) . . . . ?
C27 C19 C29 C22 142.8(2) . . . . ?
C27 C19 C29 C39 -0.4(3) . . . . ?
C27 C37 C38 C28 0.2(3) . . . . ?
C27 C37 C38 C47 142.7(2) . . . . ?
C27 C37 C46 C39 0.0(3) . . . . ?
C27 C37 C46 C54 -138.0(2) . . . . ?
C28 C18 C27 C19 142.4(2) . . . . ?
C28 C18 C27 C37 0.2(2) . . . . ?
C28 C25 C35 C34 -142.6(2) . . . . ?
C28 C25 C35 C45 0.1(3) . . . . ?
C28 C38 C47 C45 -0.1(3) . . . . ?
C28 C38 C47 C55 138.1(2) . . . . ?
C29 C19 C27 C18 -138.1(2) . . . . ?
C29 C19 C27 C37 -0.1(3) . . . . ?
C29 C22 C32 C23 137.7(2) . . . . ?
C29 C22 C32 C42 -0.2(3) . . . . ?
C29 C39 C46 C37 -0.5(3) . . . . ?
C29 C39 C46 C54 142.1(2) . . . . ?
C29 C39 C48 C42 -0.3(3) . . . . ?
C29 C39 C48 C56 -142.2(2) . . . . ?
C30 C20 C26 C17 142.6(2) . . . . ?
C30 C20 C26 C36 0.3(3) . . . . ?
C30 C21 C31 C33 -142.7(2) . . . . ?
C30 C21 C31 C41 -0.3(2) . . . . ?
C30 C40 C41 C31 0.1(2) . . . . ?
C30 C40 C41 C49 142.7(2) . . . . ?
C31 C21 C30 C20 142.8(2) . . . . ?
C31 C21 C30 C40 0.4(2) . . . . ?
C31 C33 C43 C42 -143.0(2) . . . . ?
C31 C33 C43 C50 0.0(3) . . . . ?
C31 C41 C49 C50 0.1(3) . . . . ?
C31 C41 C49 C57 137.9(2) . . . . ?
C32 C22 C29 C19 -142.6(2) . . . . ?
C32 C22 C29 C39 0.6(3) . . . . ?
C32 C23 C33 C31 143.0(2) . . . . ?
C32 C23 C33 C43 -0.1(2) . . . . ?
C32 C42 C43 C33 -0.2(3) . . . . ?
C32 C42 C43 C50 -142.9(2) . . . . ?
C32 C42 C48 C39 0.7(3) . . . . ?
C32 C42 C48 C56 138.2(2) . . . . ?
C33 C23 C32 C22 -142.3(2) . . . . ?
C33 C23 C32 C42 0.0(2) . . . . ?
C33 C31 C41 C40 142.3(2) . . . . ?
C33 C31 C41 C49 -0.3(3) . . . . ?
C33 C43 C50 C49 -0.1(3) . . . . ?
C33 C43 C50 C58 -138.2(2) . . . . ?
C34 C35 C45 C47 138.2(2) . . . . ?
C34 C35 C45 C52 0.0(3) . . . . ?
C34 C44 C51 C52 0.1(3) . . . . ?
C34 C44 C51 C53 -142.9(2) . . . . ?
C35 C25 C28 C18 138.3(2) . . . . ?
C35 C25 C28 C38 -0.2(3) . . . . ?
C35 C34 C44 C36 -137.9(2) . . . . ?
C35 C34 C44 C51 0.1(3) . . . . ?
C35 C45 C47 C38 0.0(3) . . . . ?
C35 C45 C47 C55 -142.7(2) . . . . ?
C35 C45 C52 C51 0.2(3) . . . . ?
C35 C45 C52 C59 142.7(2) . . . . ?
C36 C1 C40 C30 -0.2(3) . . . . ?
C36 C1 C40 C41 138.0(2) . . . . ?
C36 C1 C53 C51 -0.1(2) . . . . ?
C36 C1 C53 C57 -142.5(2) . . . . ?
C36 C44 C51 C52 142.6(2) . . . . ?
C36 C44 C51 C53 -0.3(2) . . . . ?
C37 C38 C47 C45 -138.0(2) . . . . ?
C37 C38 C47 C55 0.2(3) . . . . ?
C37 C46 C54 C55 -0.5(3) . . . . ?
C37 C46 C54 C56 142.5(2) . . . . ?
C38 C37 C46 C39 138.7(2) . . . . ?
C38 C37 C46 C54 0.6(3) . . . . ?
C38 C47 C55 C54 -0.1(3) . . . . ?
C38 C47 C55 C59 -142.5(2) . . . . ?
C39 C46 C54 C55 -142.9(2) . . . . ?
C39 C46 C54 C56 0.2(2) . . . . ?
C39 C48 C56 C54 -0.1(3) . . . . ?
C39 C48 C56 C58 142.3(2) . . . . ?
C40 C1 C36 C26 0.4(3) . . . . ?
C40 C1 C36 C44 -142.6(2) . . . . ?
C40 C1 C53 C51 142.4(2) . . . . ?
C40 C1 C53 C57 0.1(3) . . . . ?
C40 C41 C49 C50 -138.0(2) . . . . ?
C40 C41 C49 C57 -0.2(3) . . . . ?
C41 C31 C33 C23 -138.4(2) . . . . ?
C41 C31 C33 C43 0.2(3) . . . . ?
C41 C49 C50 C43 0.1(3) . . . . ?
C41 C49 C50 C58 142.4(2) . . . . ?
C41 C49 C57 C53 0.2(3) . . . . ?
C41 C49 C57 C60 -142.4(2) . . . . ?
C42 C43 C50 C49 138.3(2) . . . . ?
C42 C43 C50 C58 0.2(3) . . . . ?
C42 C48 C56 C54 -142.3(2) . . . . ?
C42 C48 C56 C58 0.2(3) . . . . ?
C43 C42 C48 C39 -137.8(2) . . . . ?
C43 C42 C48 C56 -0.2(3) . . . . ?
C43 C50 C58 C56 -0.3(3) . . . . ?
C43 C50 C58 C60 142.5(2) . . . . ?
C44 C34 C35 C25 142.6(2) . . . . ?
C44 C34 C35 C45 -0.1(3) . . . . ?
C44 C51 C52 C45 -0.2(3) . . . . ?
C44 C51 C52 C59 -138.3(2) . . . . ?
C44 C51 C53 C1 0.3(2) . . . . ?
C44 C51 C53 C57 142.7(2) . . . . ?
C45 C47 C55 C54 142.6(2) . . . . ?
C45 C47 C55 C59 0.1(2) . . . . ?
C45 C52 C59 C55 -0.1(2) . . . . ?
C45 C52 C59 C60 -142.3(2) . . . . ?
C46 C37 C38 C28 -143.0(2) . . . . ?
C46 C37 C38 C47 -0.4(3) . . . . ?
C46 C39 C48 C42 142.1(2) . . . . ?
C46 C39 C48 C56 0.2(3) . . . . ?
C46 C54 C55 C47 0.2(3) . . . . ?
C46 C54 C55 C59 138.0(2) . . . . ?
C46 C54 C56 C48 0.0(3) . . . . ?
C46 C54 C56 C58 -142.8(2) . . . . ?
C47 C45 C52 C51 -142.4(2) . . . . ?
C47 C45 C52 C59 0.1(2) . . . . ?
C47 C55 C59 C52 0.0(2) . . . . ?
C47 C55 C59 C60 142.5(2) . . . . ?
C48 C39 C46 C37 -142.8(2) . . . . ?
C48 C39 C46 C54 -0.2(2) . . . . ?
C48 C42 C43 C33 142.7(2) . . . . ?
C48 C42 C43 C50 0.0(3) . . . . ?
C48 C56 C58 C50 0.1(3) . . . . ?
C48 C56 C58 C60 -137.9(2) . . . . ?
C49 C50 C58 C56 -142.8(2) . . . . ?
C49 C50 C58 C60 0.0(2) . . . . ?
C49 C57 C60 C58 0.1(2) . . . . ?
C49 C57 C60 C59 143.1(2) . . . . ?
C50 C49 C57 C53 142.5(2) . . . . ?
C50 C49 C57 C60 -0.1(2) . . . . ?
C50 C58 C60 C57 0.0(2) . . . . ?
C50 C58 C60 C59 -143.0(2) . . . . ?
C51 C52 C59 C55 142.6(2) . . . . ?
C51 C52 C59 C60 0.3(3) . . . . ?
C51 C53 C57 C49 -138.2(2) . . . . ?
C51 C53 C57 C60 -0.1(3) . . . . ?
C52 C45 C47 C38 142.5(2) . . . . ?
C52 C45 C47 C55 -0.2(2) . . . . ?
C52 C51 C53 C1 -142.7(2) . . . . ?
C52 C51 C53 C57 -0.3(3) . . . . ?
C52 C59 C60 C57 -0.6(3) . . . . ?
C52 C59 C60 C58 138.2(2) . . . . ?
C53 C1 C36 C26 143.0(2) . . . . ?
C53 C1 C36 C44 -0.1(2) . . . . ?
C53 C1 C40 C30 -138.2(2) . . . . ?
C53 C1 C40 C41 0.0(3) . . . . ?
C53 C51 C52 C45 138.3(2) . . . . ?
C53 C51 C52 C59 0.2(3) . . . . ?
C53 C57 C60 C58 -142.4(2) . . . . ?
C53 C57 C60 C59 0.6(3) . . . . ?
C54 C55 C59 C52 -142.1(2) . . . . ?
C54 C55 C59 C60 0.5(3) . . . . ?
C54 C56 C58 C50 138.3(2) . . . . ?
C54 C56 C58 C60 0.2(3) . . . . ?
C55 C54 C56 C48 143.2(2) . . . . ?
C55 C54 C56 C58 0.4(3) . . . . ?
C55 C59 C60 C57 -138.6(2) . . . . ?
C55 C59 C60 C58 0.2(3) . . . . ?
C56 C54 C55 C47 -138.5(2) . . . . ?
C56 C54 C55 C59 -0.7(3) . . . . ?
C56 C58 C60 C57 142.4(2) . . . . ?
C56 C58 C60 C59 -0.5(3) . . . . ?
C57 C49 C50 C43 -142.3(2) . . . . ?
C57 C49 C50 C58 0.1(2) . . . . ?
Ni11 N101 C101 C102 4.1(3) . . . . ?
Ni11 N101 C101 C120 -179.91(13) . . . . ?
Ni11 N101 C118 C117 6.2(3) . . . . ?
Ni11 N101 C118 C119 -178.16(13) . . . . ?
Ni11 N102 C103 C102 -5.0(3) . . . . ?
Ni11 N102 C103 C104 179.41(13) . . . . ?
Ni11 N102 C106 C105 178.73(13) . . . . ?
Ni11 N102 C106 C107 -5.5(3) . . . . ?
Ni11 N103 C108 C107 4.1(3) . . . . ?
Ni11 N103 C108 C109 -177.57(13) . . . . ?
Ni11 N103 C111 C110 178.01(12) . . . . ?
Ni11 N103 C111 C112 1.8(3) . . . . ?
Ni11 N104 C113 C112 -2.7(3) . . . . ?
Ni11 N104 C113 C114 -179.41(12) . . . . ?
Ni11 N104 C116 C115 178.91(12) . . . . ?
Ni11 N104 C116 C117 -2.3(3) . . . . ?
N101 C101 C102 C103 5.8(3) . . . . ?
N101 C101 C120 C119 -2.4(2) . . . . ?
N101 C101 C120 C135 175.35(17) . . . . ?
N101 C118 C119 C120 -2.8(2) . . . . ?
N101 C118 C119 C133 179.61(18) . . . . ?
N102 C103 C104 C105 2.4(2) . . . . ?
N102 C103 C104 C121 -178.36(18) . . . . ?
N102 C106 C107 C108 -4.0(3) . . . . ?
N103 C108 C109 C110 -0.5(2) . . . . ?
N103 C108 C109 C125 178.67(18) . . . . ?
N103 C111 C112 C113 6.7(3) . . . . ?
N104 C113 C114 C115 0.6(2) . . . . ?
N104 C113 C114 C129 177.54(17) . . . . ?
N104 C116 C117 C118 -5.4(3) . . . . ?
C101 N101 C118 C117 -174.27(18) . . . . ?
C101 N101 C118 C119 1.3(2) . . . . ?
C101 C102 C103 N102 -5.3(3) . . . . ?
C101 C102 C103 C104 169.69(19) . . . . ?
C101 C120 C135 C136 -78.6(2) . . . . ?
C102 C101 C120 C119 173.62(19) . . . . ?
C102 C101 C120 C135 -8.7(3) . . . . ?
C102 C103 C104 C105 -173.12(19) . . . . ?
C102 C103 C104 C121 6.1(3) . . . . ?
C103 N102 C106 C105 -1.0(2) . . . . ?
C103 N102 C106 C107 174.78(19) . . . . ?
C103 C104 C105 C106 -2.9(2) . . . . ?
C103 C104 C105 C123 177.13(19) . . . . ?
C103 C104 C121 C122 82.0(3) . . . . ?
C104 C105 C106 N102 2.6(2) . . . . ?
C104 C105 C106 C107 -173.29(19) . . . . ?
C104 C105 C123 C124 91.6(3) . . . . ?
C105 C104 C121 C122 -99.0(3) . . . . ?
C105 C106 C107 C108 171.29(19) . . . . ?
C106 N102 C103 C102 174.73(18) . . . . ?
C106 N102 C103 C104 -0.8(2) . . . . ?
C106 C105 C123 C124 -88.4(3) . . . . ?
C106 C107 C108 N103 4.7(3) . . . . ?
C106 C107 C108 C109 -173.38(19) . . . . ?
C107 C108 C109 C110 177.79(19) . . . . ?
C107 C108 C109 C125 -3.0(3) . . . . ?
C108 N103 C111 C110 0.3(2) . . . . ?
C108 N103 C111 C112 -175.87(18) . . . . ?
C108 C109 C110 C111 0.7(2) . . . . ?
C108 C109 C110 C127 177.68(19) . . . . ?
C108 C109 C125 C126 -93.8(2) . . . . ?
C109 C110 C111 N103 -0.7(2) . . . . ?
C109 C110 C111 C112 175.60(18) . . . . ?
C109 C110 C127 C128 -98.7(2) . . . . ?
C110 C109 C125 C126 85.2(3) . . . . ?
C110 C111 C112 C113 -169.09(18) . . . . ?
C111 N103 C108 C107 -178.18(18) . . . . ?
C111 N103 C108 C109 0.1(2) . . . . ?
C111 C110 C127 C128 77.8(2) . . . . ?
C111 C112 C113 N104 -6.2(3) . . . . ?
C111 C112 C113 C114 170.15(18) . . . . ?
C112 C113 C114 C115 -176.14(18) . . . . ?
C112 C113 C114 C129 0.8(3) . . . . ?
C113 N104 C116 C115 -0.3(2) . . . . ?
C113 N104 C116 C117 178.54(18) . . . . ?
C113 C114 C115 C116 -0.8(2) . . . . ?
C113 C114 C115 C131 178.29(18) . . . . ?
C113 C114 C129 C130 -77.8(2) . . . . ?
C114 C115 C116 N104 0.7(2) . . . . ?
C114 C115 C116 C117 -178.13(18) . . . . ?
C114 C115 C131 C132 -78.1(3) . . . . ?
C115 C114 C129 C130 98.4(2) . . . . ?
C115 C116 C117 C118 173.29(18) . . . . ?
C116 N104 C113 C112 176.51(18) . . . . ?
C116 N104 C113 C114 -0.2(2) . . . . ?
C116 C115 C131 C132 100.8(2) . . . . ?
C116 C117 C118 N101 3.4(3) . . . . ?
C116 C117 C118 C119 -171.72(18) . . . . ?
C117 C118 C119 C120 172.80(18) . . . . ?
C117 C118 C119 C133 -4.7(3) . . . . ?
C118 N101 C101 C102 -175.36(18) . . . . ?
C118 N101 C101 C120 0.6(2) . . . . ?
C118 C119 C120 C101 3.0(2) . . . . ?
C118 C119 C120 C135 -174.60(19) . . . . ?
C118 C119 C133 C134 83.9(2) . . . . ?
C119 C120 C135 C136 98.5(3) . . . . ?
C120 C101 C102 C103 -169.69(19) . . . . ?
C120 C119 C133 C134 -93.1(3) . . . . ?
C121 C104 C105 C106 177.94(19) . . . . ?
C121 C104 C105 C123 -2.0(3) . . . . ?
C123 C105 C106 N102 -177.44(18) . . . . ?
C123 C105 C106 C107 6.7(3) . . . . ?
C125 C109 C110 C111 -178.48(19) . . . . ?
C125 C109 C110 C127 -1.5(3) . . . . ?
C127 C110 C111 N103 -177.82(17) . . . . ?
C127 C110 C111 C112 -1.6(3) . . . . ?
C129 C114 C115 C116 -177.48(18) . . . . ?
C129 C114 C115 C131 1.6(3) . . . . ?
C131 C115 C116 N104 -178.40(17) . . . . ?
C131 C115 C116 C117 2.8(3) . . . . ?
C133 C119 C120 C101 -179.55(19) . . . . ?
C133 C119 C120 C135 2.9(3) . . . . ?
C201 C202 C203 C204 1.5(4) . . . . ?
C202 C201 C206 C205 -1.1(4) . . . . ?
C202 C203 C204 C205 -0.5(4) . . . . ?
C203 C204 C205 C206 -1.4(4) . . . . ?
C204 C205 C206 C201 2.2(4) . . . . ?
C206 C201 C202 C203 -0.7(4) . . . . ?
C301 C302 C303 C304 0.0(4) . . . . ?
C302 C301 C306 C305 0.0(4) . . . . ?
C302 C303 C304 C305 0.2(4) . . . . ?
C303 C304 C305 C306 -0.3(4) . . . . ?
C304 C305 C306 C301 0.2(4) . . . . ?
C306 C301 C302 C303 -0.1(4) . . . . ?
